data_7133143
loop_
_publ_author_name
'Karnbrock, Simon B. H.'
'Golz, Christopher'
'Alcarazo, Manuel'

_publ_section_title
;
 P(V)-bis(amidophenolate) ligand cooperation: stoichiometric
 C&#xe001;O-bond cleavage in aldehydes and ketones.
;
_journal_issue 53
_journal_name_full 'Chemical communications (Cambridge, England)'
_journal_page_first 6745
_journal_page_last 6748
_journal_paper_doi 10.1039/d4cc02202e
_journal_volume 60
_journal_year 2024
_chemical_formula_moiety '2(C39 H52 N2 O3 P), 2(C32 H12 B F24), C7 H8'
_chemical_formula_sum 'C149 H136 B2 F48 N4 O6 P2'
_chemical_formula_weight 3074.17
_space_group_crystal_system triclinic
_space_group_IT_number 2
_space_group_name_Hall '-P 1'
_space_group_name_H-M_alt 'P -1'
_atom_sites_solution_hydrogens geom
_atom_sites_solution_primary dual
_audit_creation_date 2023-01-16
_audit_creation_method
;FinalCif V113 by Daniel Kratzert, Freiburg 2023,
https://dkratzert.de/finalcif.html
;
_audit_update_record
;
2024-05-06 deposited with the CCDC.	2024-06-03 downloaded from the CCDC.
;
_cell_angle_alpha 115.857(3)
_cell_angle_beta 102.316(2)
_cell_angle_gamma 98.273(2)
_cell_formula_units_Z 1
_cell_length_a 13.6399(13)
_cell_length_b 16.8477(13)
_cell_length_c 19.2953(16)
_cell_measurement_reflns_used 9872
_cell_measurement_temperature 100.00
_cell_measurement_theta_max 31.559
_cell_measurement_theta_min 2.171
_cell_volume 3754.1(6)
_computing_cell_refinement 'SAINT V8.40B (?, 2016)'
_computing_data_collection 'Bruker BIS V6.2.15/2021-03-15 && APEX4 2022.1-1'
_computing_data_reduction 'SAINT V8.40B (?, 2016)'
_computing_molecular_graphics 'Olex2 1.5 (Dolomanov et al., 2009)'
_computing_publication_material 'Olex2 1.5 (Dolomanov et al., 2009)'
_computing_structure_refinement 'XL  (Sheldrick, 2008)'
_computing_structure_solution 'XT  (Sheldrick, 2015)'
_diffrn_ambient_environment N~2~
_diffrn_ambient_temperature 100.00
_diffrn_detector CPAD
_diffrn_detector_area_resol_mean 7.41
_diffrn_detector_type 'Bruker PHOTON III'
_diffrn_measured_fraction_theta_full 1.000
_diffrn_measured_fraction_theta_max 0.996
_diffrn_measurement_device 'four-circle diffractometer'
_diffrn_measurement_device_type 'Bruker D8 VENTURE dual wavelength Mo/Ag'
_diffrn_measurement_method '\w and \f scans'
_diffrn_measurement_specimen_support 'MiTeGen micromount'
_diffrn_radiation_monochromator 'mirror optics'
_diffrn_radiation_probe x-ray
_diffrn_radiation_type MoK\a
_diffrn_radiation_wavelength 0.71073
_diffrn_reflns_av_R_equivalents 0.0373
_diffrn_reflns_av_unetI/netI 0.0234
_diffrn_reflns_Laue_measured_fraction_full 1.000
_diffrn_reflns_Laue_measured_fraction_max 0.996
_diffrn_reflns_limit_h_max 20
_diffrn_reflns_limit_h_min -20
_diffrn_reflns_limit_k_max 24
_diffrn_reflns_limit_k_min -24
_diffrn_reflns_limit_l_max 28
_diffrn_reflns_limit_l_min -28
_diffrn_reflns_number 150191
_diffrn_reflns_point_group_measured_fraction_full 1.000
_diffrn_reflns_point_group_measured_fraction_max 0.996
_diffrn_reflns_theta_full 25.242
_diffrn_reflns_theta_max 31.591
_diffrn_reflns_theta_min 2.074
_diffrn_source 'microfocus sealed X-ray tube'
_diffrn_source_current 1.4
_diffrn_source_power 0.07
_diffrn_source_type 'Incoatec I\ms'
_diffrn_source_voltage 50.0
_diffrn_standards_number 0
_exptl_absorpt_coefficient_mu 0.143
_exptl_absorpt_correction_T_max 0.8135
_exptl_absorpt_correction_T_min 0.7879
_exptl_absorpt_correction_type multi-scan
_exptl_absorpt_process_details
;
SADABS-2016/2 (Bruker,2016/2) was used for absorption correction.
wR2(int) was 0.1324 before and 0.0454 after correction.
The Ratio of minimum to maximum transmission is 0.9685.
The \l/2 correction factor is Not present.
;
_exptl_crystal_colour colourless
_exptl_crystal_colour_primary colourless
_exptl_crystal_density_diffrn 1.360
_exptl_crystal_description plate
_exptl_crystal_F_000 1578
_exptl_crystal_recrystallization_method 'Crystallized from toluene.'
_exptl_crystal_size_max 0.418
_exptl_crystal_size_mid 0.271
_exptl_crystal_size_min 0.084
_refine_diff_density_max 0.727
_refine_diff_density_min -0.769
_refine_diff_density_rms 0.061
_refine_ls_extinction_method none
_refine_ls_goodness_of_fit_ref 1.047
_refine_ls_hydrogen_treatment constr
_refine_ls_matrix_type full
_refine_ls_number_parameters 1285
_refine_ls_number_reflns 25097
_refine_ls_number_restraints 464
_refine_ls_restrained_S_all 1.119
_refine_ls_R_factor_all 0.0683
_refine_ls_R_factor_gt 0.0531
_refine_ls_shift/su_max 0.001
_refine_ls_shift/su_mean 0.000
_refine_ls_structure_factor_coef Fsqd
_refine_ls_weighting_details 'w=1/[\s^2^(Fo^2^)+(0.0631P)^2^+2.5423P] where P=(Fo^2^+2Fc^2^)/3'
_refine_ls_weighting_scheme calc
_refine_ls_wR_factor_gt 0.1336
_refine_ls_wR_factor_ref 0.1474
_reflns_Friedel_coverage 0.000
_reflns_number_gt 19942
_reflns_number_total 25097
_reflns_threshold_expression 'I > 2\s(I)'
_cod_data_source_file d4cc02202e2.cif
_cod_data_source_block mo_1870_sk_0m
_cod_depositor_comments 'Adding full bibliography for 7133142--7133149.cif.'
_cod_database_code 7133143
_shelx_shelxl_version_number 2018/3
_olex2_refinement_description
;
1. Fixed Uiso
 At 1.2 times of:
  All C(H) groups, All C(H,H) groups
 At 1.5 times of:
  All C(H,H,H) groups
2. Restrained distances
 C72-C73
 1.51 with sigma of 0.02
 C73-C74 = C73-C78 = C75-C76
 1.39 with sigma of 0.02
 C74-C75 = C76-C77 = C77-C78
 1.38 with sigma of 0.02
 C73-C75
 2.42 with sigma of 0.04
 C74-C76
 2.39 with sigma of 0.04
 C73-C77
 2.41 with sigma of 0.04
 C75-C77 = C76-C78
 2.4 with sigma of 0.04
 C72-C74 = C72-C78
 2.52 with sigma of 0.04
 F13A-F15A \\sim F13B-F15B
 with sigma of 0.04
 F15A-C62A \\sim F15B-C62B
 with sigma of 0.02
 F7A-C54 \\sim F7B-C54
 with sigma of 0.02
 C60-F15A \\sim C60-F15B
 with sigma of 0.04
 F14A-F15A \\sim F14B-F15B
 with sigma of 0.04
 F9A-C54 \\sim F9B-C54
 with sigma of 0.02
 F8A-C54 \\sim F8B-C54
 with sigma of 0.02
 F8C-C54 \\sim F8A-C54
 with sigma of 0.02
 F7C-C54 \\sim F7A-C54
 with sigma of 0.02
 F9C-C54 \\sim F9A-C54
 with sigma of 0.02
 F7A-F8A \\sim F7B-F8B
 with sigma of 0.02
 F8A-F9A \\sim F8B-F9B
 with sigma of 0.02
 F9A-F7A \\sim F9B-F7B
 with sigma of 0.02
 F7A-F8A \\sim F7C-F8C
 with sigma of 0.02
 F8A-F9A \\sim F8C-F9C
 with sigma of 0.02
 F9A-F7A \\sim F9C-F7C
 with sigma of 0.02
 F7C-F8C \\sim F7B-F8B
 with sigma of 0.02
 F8C-F9C \\sim F8B-F9B
 with sigma of 0.02
 F9C-F7C \\sim F9B-F7B
 with sigma of 0.02
 C73-C74 \\sim C74-C75 \\sim C75-C76 \\sim C76-C77 \\sim C77-C78 \\sim C78-C73
 with sigma of 0.02
 C73-C77 \\sim C73-C75 \\sim C78-C76 \\sim C74-C78 \\sim C75-C77 \\sim C74-C76
 with sigma of 0.04
 C72-C78 \\sim C72-C74
 with sigma of 0.04
 C63-F17A \\sim C63-F17B
 with sigma of 0.02
 F16A-C63 \\sim F16B-C63
 with sigma of 0.02
 F18A-C63 \\sim F18B-C63
 with sigma of 0.02
 F13A-C62A \\sim F13B-C62B
 with sigma of 0.02
 C60-C62A \\sim C60-C62B
 with sigma of 0.02
 F13A-C60 \\sim F13B-C60
 with sigma of 0.04
 F14A-C62A \\sim F14B-C62B
 with sigma of 0.02
 F14A-F13A \\sim F14B-F13B
 with sigma of 0.04
 F14A-C60 \\sim F14B-C60
 with sigma of 0.04
 F2A-C46 \\sim F1B-C46
 with sigma of 0.02
 F3A-C46 \\sim F2B-C46
 with sigma of 0.02
 F1A-C46 \\sim F3B-C46
 with sigma of 0.02
 F11A-F12 \\sim F11B-F12
 with sigma of 0.04
 F11A-C50 \\sim F11B-C50
 with sigma of 0.04
 F10A-F12 \\sim F10B-F12
 with sigma of 0.04
 F11A-C55A \\sim F11B-C55B
 with sigma of 0.02
 F10A-C55A \\sim F10B-C55B
 with sigma of 0.02
 F10A-F11A \\sim F10B-F11B
 with sigma of 0.04
 F10A-C50 \\sim F10B-C50
 with sigma of 0.04
 F12-C55A \\sim F12-C55B
 with sigma of 0.02
 C50-C55A \\sim C50-C55B
 with sigma of 0.02
 F21A-C68 \\sim F21B-C68
 with sigma of 0.04
 F19-F21A \\sim F19-F21B
 with sigma of 0.04
 F20A-C68 \\sim F20B-C68
 with sigma of 0.04
 F20A-C70A \\sim F20B-C70B
 with sigma of 0.02
 F19-F20A \\sim F19-F20B
 with sigma of 0.04
 F21A-C70A \\sim F21B-C70B
 with sigma of 0.02
 F20A-F21A \\sim F20B-F21B
 with sigma of 0.04
 F19-C70A \\sim F19-C70B
 with sigma of 0.02
 C68-C70A \\sim C68-C70B
 with sigma of 0.02
3. Restrained planarity
 C72, C73, C74, C75, C76, C77, C78
 with sigma of 0.1
4. Uiso/Uaniso restraints and constraints
C72 \\sim C73 \\sim C74 \\sim C75 \\sim C76 \\sim C77 \\sim C78: within 2A with
sigma of 0.04 and sigma for terminal atoms of 0.08 within 2A
C55A \\sim C55B: within 2A with sigma of 0.001 and sigma for terminal atoms of
0.002 within 2A
C70A \\sim C70B: within 2A with sigma of 0.001 and sigma for terminal atoms of
0.002 within 2A
5. Rigid body (RIGU) restrains
 F10A, F11A, F12, C55A
 with sigma for 1-2 distances of 0.0001 and sigma for 1-3 distances of 0.0002
 F7A, F8A, F9A, C54
 with sigma for 1-2 distances of 0.0001 and sigma for 1-3 distances of 0.0002
 F7C, F8C, F9C, C54
 with sigma for 1-2 distances of 0.0001 and sigma for 1-3 distances of 0.0002
 F7B, F8B, F9B, C54
 with sigma for 1-2 distances of 0.0001 and sigma for 1-3 distances of 0.0002
 C72, C73, C74, C75, C76, C77, C78
 with sigma for 1-2 distances of 0.004 and sigma for 1-3 distances of 0.004
 F4B, F5B, F6B, C47
 with sigma for 1-2 distances of 0.001 and sigma for 1-3 distances of 0.002
 F4C, F5C, F6C, C47
 with sigma for 1-2 distances of 0.001 and sigma for 1-3 distances of 0.002
 F4A, F5A, F6A, C47
 with sigma for 1-2 distances of 0.001 and sigma for 1-3 distances of 0.002
 F1B, F2B, F3B, C46
 with sigma for 1-2 distances of 0.001 and sigma for 1-3 distances of 0.002
 F1A, F2A, F3A, C46
 with sigma for 1-2 distances of 0.001 and sigma for 1-3 distances of 0.002
 F1C, F2C, F3C, C46
 with sigma for 1-2 distances of 0.001 and sigma for 1-3 distances of 0.002
 F16A, F17A, F18A, C63
 with sigma for 1-2 distances of 0.0001 and sigma for 1-3 distances of 0.0002
 F16B, F17B, F18B, C63
 with sigma for 1-2 distances of 0.0001 and sigma for 1-3 distances of 0.0002
 F13B, F14B, F15B, C62B
 with sigma for 1-2 distances of 0.0005 and sigma for 1-3 distances of 0.001
 F10B, F11B, C55B
 with sigma for 1-2 distances of 0.004 and sigma for 1-3 distances of 0.004
 F10A, F11A, C55A
 with sigma for 1-2 distances of 0.004 and sigma for 1-3 distances of 0.004
 F20B, F21B, C70B
 with sigma for 1-2 distances of 0.004 and sigma for 1-3 distances of 0.004
 F20A, F21A, C70A
 with sigma for 1-2 distances of 0.004 and sigma for 1-3 distances of 0.004
6. Others
 1*[Sof(F4A)+Sof(F5A)+Sof(F6A)]+1*[Sof(F4C)+Sof(F5C)+Sof(F6C)]+1*[Sof(F4B)+
 Sof(F5B)+Sof(F6B)]=1 with esd of 0.00001
 1*[Sof(F7A)+Sof(F8A)+Sof(F9A)]+1*[Sof(F7C)+Sof(F8C)+Sof(F9C)]+1*[Sof(F7B)+
 Sof(F8B)+Sof(F9B)]=1 with esd of 0.00001
 1*[Sof(F1A)+Sof(F2A)+Sof(F3A)]+1*[Sof(F1B)+Sof(F2B)+Sof(F3B)]+1*[Sof(F1C)+
 Sof(F2C)+Sof(F3C)]=1 with esd of 0.00001
 Sof(F16B)=Sof(F17B)=Sof(F18B)=1-FVAR(1)
 Sof(F16A)=Sof(F17A)=Sof(F18A)=FVAR(1)
 Sof(F13B)=Sof(F14B)=Sof(F15B)=Sof(C62B)=1-FVAR(2)
 Sof(F13A)=Sof(F14A)=Sof(F15A)=Sof(C62A)=FVAR(2)
 Sof(F7A)=Sof(F8A)=Sof(F9A)=FVAR(3)
 Sof(F4A)=Sof(F5A)=Sof(F6A)=FVAR(4)
 Sof(F1A)=Sof(F2A)=Sof(F3A)=FVAR(5)
 Sof(F4C)=Sof(F5C)=Sof(F6C)=FVAR(6)
 Sof(F4B)=Sof(F5B)=Sof(F6B)=FVAR(7)
 Sof(F7C)=Sof(F8C)=Sof(F9C)=FVAR(8)
 Sof(F7B)=Sof(F8B)=Sof(F9B)=FVAR(9)
 Sof(F1B)=Sof(F2B)=Sof(F3B)=FVAR(10)
 Sof(F1C)=Sof(F2C)=Sof(F3C)=FVAR(11)
 Fixed Sof: F10A(0.5) F10B(0.5) F11A(0.5) F11B(0.5) F20A(0.5) F20B(0.5)
 F21A(0.5) F21B(0.5) C55A(0.5) C55B(0.5) C70A(0.5) C70B(0.5) C72(0.5) H72A(0.5)
 H72B(0.5) H72C(0.5) C73(0.5) C74(0.5) H74(0.5) C75(0.5) H75(0.5) C76(0.5)
 H76(0.5) C77(0.5) H77(0.5) C78(0.5) H78(0.5)
7.a Secondary CH2 refined with riding coordinates:
 C16(H16A,H16B), C17(H17A,H17B), C18(H18A,H18B), C19(H19A,H19B)
7.b Aromatic/amide H refined with riding coordinates:
 C3(H3), C5(H5), C21(H21), C22(H22), C23(H23), C24(H24), C29(H29), C31(H31),
 C41(H41), C43(H43), C45(H45), C49(H49), C51(H51), C53(H53), C57(H57), C59(H59),
  C61(H61), C65(H65), C67(H67), C69(H69), C74(H74), C75(H75), C76(H76),
 C77(H77), C78(H78)
7.c Idealised Me refined as rotating group:
 C8(H8A,H8B,H8C), C9(H9A,H9B,H9C), C10(H10A,H10B,H10C), C12(H12A,H12B,H12C),
 C13(H13A,H13B,H13C), C14(H14A,H14B,H14C), C33(H33A,H33B,H33C), C34(H34A,H34B,
 H34C), C35(H35A,H35B,H35C), C37(H37A,H37B,H37C), C38(H38A,H38B,H38C), C39(H39A,
 H39B,H39C), C72(H72A,H72B,H72C)
;
_olex2_submission_special_instructions 'No special instructions were received'
_shelx_space_group_comment
;
The symmetry employed for this shelxl refinement is uniquely defined
by the following loop, which should always be used as a source of
symmetry information in preference to the above space-group names.
They are only intended as comments.
;
_shelx_estimated_absorpt_t_min 0.943
_shelx_estimated_absorpt_t_max 0.988
_diffrn_measurement_ambient_temperature_device_make 'Oxford Cryostream 800'

loop_
_space_group_symop_operation_xyz
'x, y, z'
'-x, -y, -z'

loop_
_atom_site_label
_atom_site_type_symbol
_atom_site_fract_x
_atom_site_fract_y
_atom_site_fract_z
_atom_site_U_iso_or_equiv
_atom_site_adp_type
_atom_site_occupancy
_atom_site_site_symmetry_order
_atom_site_calc_flag
_atom_site_refinement_flags_posn
_atom_site_refinement_flags_adp
_atom_site_refinement_flags_occupancy
_atom_site_disorder_assembly
_atom_site_disorder_group
P1 P -0.97087(2) -0.60726(2) -0.41377(2) 0.01300(6) Uani 1 1 d . . . . .
O1 O -0.95984(7) -0.55312(6) -0.45453(5) 0.01767(16) Uani 1 1 d . . . . .
O2 O -0.86114(7) -0.60762(6) -0.36419(5) 0.01554(15) Uani 1 1 d . . . . .
O3 O -1.03001(7) -0.71292(6) -0.47116(5) 0.01563(15) Uani 1 1 d . . . . .
N1 N -0.87645(7) -0.42755(6) -0.27446(6) 0.01284(16) Uani 1 1 d . . . . .
N2 N -1.04290(8) -0.58624(7) -0.35098(6) 0.01571(18) Uani 1 1 d . . . . .
C1 C -0.81747(9) -0.56170(8) -0.28023(7) 0.01358(19) Uani 1 1 d . . . . .
C2 C -0.76331(9) -0.60423(8) -0.24226(7) 0.0158(2) Uani 1 1 d . . . . .
C3 C -0.71821(10) -0.55229(8) -0.15827(7) 0.0185(2) Uani 1 1 d . . . . .
H3 H -0.679796 -0.578936 -0.131278 0.022 Uiso 1 1 calc R U . . .
C4 C -0.72558(10) -0.46378(8) -0.11106(7) 0.0170(2) Uani 1 1 d . . . . .
C5 C -0.78020(9) -0.42428(8) -0.15086(7) 0.0154(2) Uani 1 1 d . . . . .
H5 H -0.787744 -0.364603 -0.121099 0.018 Uiso 1 1 calc R U . . .
C6 C -0.82366(9) -0.47294(8) -0.23463(7) 0.01346(19) Uani 1 1 d . . . . .
C7 C -0.67151(11) -0.41164(9) -0.01941(8) 0.0216(2) Uani 1 1 d . . . . .
C8 C -0.68784(17) -0.47423(12) 0.01796(9) 0.0374(4) Uani 1 1 d . . . . .
H8A H -0.762626 -0.498322 0.006492 0.056 Uiso 1 1 calc R U . . .
H8B H -0.654114 -0.439218 0.076693 0.056 Uiso 1 1 calc R U . . .
H8C H -0.657243 -0.525191 -0.005402 0.056 Uiso 1 1 calc R U . . .
C9 C -0.71386(16) -0.32989(12) 0.02260(9) 0.0370(4) Uani 1 1 d . . . . .
H9A H -0.682379 -0.301500 0.081407 0.056 Uiso 1 1 calc R U . . .
H9B H -0.789702 -0.350879 0.008611 0.056 Uiso 1 1 calc R U . . .
H9C H -0.696615 -0.284933 0.004676 0.056 Uiso 1 1 calc R U . . .
C10 C -0.55475(14) -0.37749(15) -0.00454(10) 0.0415(4) Uani 1 1 d . . . . .
H10A H -0.527470 -0.429794 -0.031207 0.062 Uiso 1 1 calc R U . . .
H10B H -0.518221 -0.345119 0.053819 0.062 Uiso 1 1 calc R U . . .
H10C H -0.543876 -0.335699 -0.026709 0.062 Uiso 1 1 calc R U . . .
C11 C -0.75877(10) -0.70406(8) -0.28849(8) 0.0196(2) Uani 1 1 d . . . . .
C12 C -0.72110(14) -0.72308(10) -0.36246(9) 0.0291(3) Uani 1 1 d . . . . .
H12A H -0.652353 -0.681051 -0.345041 0.044 Uiso 1 1 calc R U . . .
H12B H -0.770603 -0.713901 -0.401442 0.044 Uiso 1 1 calc R U . . .
H12C H -0.716325 -0.786403 -0.388042 0.044 Uiso 1 1 calc R U . . .
C13 C -0.86886(12) -0.76632(10) -0.31479(11) 0.0325(3) Uani 1 1 d . . . . .
H13A H -0.917295 -0.754434 -0.352285 0.049 Uiso 1 1 calc R U . . .
H13B H -0.891602 -0.753542 -0.267014 0.049 Uiso 1 1 calc R U . . .
H13C H -0.867777 -0.830599 -0.341810 0.049 Uiso 1 1 calc R U . . .
C14 C -0.68363(13) -0.72872(10) -0.23420(9) 0.0282(3) Uani 1 1 d . . . . .
H14A H -0.708222 -0.722932 -0.188499 0.042 Uiso 1 1 calc R U . . .
H14B H -0.613846 -0.687053 -0.213766 0.042 Uiso 1 1 calc R U . . .
H14C H -0.680923 -0.791892 -0.265752 0.042 Uiso 1 1 calc R U . . .
C15 C -0.82981(9) -0.39140(7) -0.31028(7) 0.01402(19) Uani 1 1 d . . . . .
C16 C -0.72127(9) -0.39236(8) -0.31224(8) 0.0170(2) Uani 1 1 d . . . . .
H16A H -0.716970 -0.455568 -0.344460 0.020 Uiso 1 1 calc R U . . .
H16B H -0.672217 -0.365122 -0.256819 0.020 Uiso 1 1 calc R U . . .
C17 C -0.69750(10) -0.33392(9) -0.35257(8) 0.0196(2) Uani 1 1 d . . . . .
H17A H -0.667364 -0.268395 -0.311851 0.024 Uiso 1 1 calc R U . . .
H17B H -0.648792 -0.354803 -0.383743 0.024 Uiso 1 1 calc R U . . .
C18 C -0.80503(10) -0.34999(9) -0.40865(8) 0.0194(2) Uani 1 1 d . . . . .
H18A H -0.825741 -0.410027 -0.458435 0.023 Uiso 1 1 calc R U . . .
H18B H -0.805933 -0.301065 -0.423939 0.023 Uiso 1 1 calc R U . . .
C19 C -0.87698(10) -0.34764(8) -0.35670(7) 0.0168(2) Uani 1 1 d . . . . .
H19A H -0.875986 -0.284006 -0.320052 0.020 Uiso 1 1 calc R U . . .
H19B H -0.949575 -0.383085 -0.390920 0.020 Uiso 1 1 calc R U . . .
C20 C -0.97940(9) -0.42034(8) -0.26847(7) 0.01474(19) Uani 1 1 d . . . . .
C21 C -0.99369(10) -0.33472(8) -0.22368(7) 0.0176(2) Uani 1 1 d . . . . .
H21 H -0.937249 -0.281138 -0.198883 0.021 Uiso 1 1 calc R U . . .
C22 C -1.09151(10) -0.32841(9) -0.21560(8) 0.0220(2) Uani 1 1 d . . . . .
H22 H -1.102419 -0.270443 -0.184785 0.026 Uiso 1 1 calc R U . . .
C23 C -1.17317(10) -0.40746(9) -0.25292(9) 0.0232(2) Uani 1 1 d . . . . .
H23 H -1.239941 -0.402960 -0.247232 0.028 Uiso 1 1 calc R U . . .
C24 C -1.15925(10) -0.49313(9) -0.29847(8) 0.0205(2) Uani 1 1 d . . . . .
H24 H -1.216363 -0.546346 -0.324370 0.025 Uiso 1 1 calc R U . . .
C25 C -1.06102(9) -0.50051(8) -0.30592(7) 0.0156(2) Uani 1 1 d . . . . .
C26 C -1.10116(10) -0.67216(8) -0.36463(7) 0.0172(2) Uani 1 1 d . . . . .
C27 C -1.09459(9) -0.74345(8) -0.43446(7) 0.0161(2) Uani 1 1 d . . . . .
C28 C -1.14691(10) -0.83431(8) -0.46469(8) 0.0190(2) Uani 1 1 d . . . . .
C29 C -1.20224(12) -0.84961(9) -0.41625(9) 0.0255(3) Uani 1 1 d . . . . .
H29 H -1.238936 -0.910800 -0.433830 0.031 Uiso 1 1 calc R U . . .
C30 C -1.20687(13) -0.78045(10) -0.34359(9) 0.0268(3) Uani 1 1 d . . . . .
C31 C -1.15493(11) -0.68966(9) -0.31741(8) 0.0227(2) Uani 1 1 d . . . . .
H31 H -1.156564 -0.641211 -0.268381 0.027 Uiso 1 1 calc R U . . .
C32 C -1.26482(16) -0.80363(12) -0.29168(10) 0.0384(4) Uani 1 1 d . . . . .
C33 C -1.3173(2) -0.72931(19) -0.25084(16) 0.0614(7) Uani 1 1 d . . . . .
H33A H -1.359608 -0.717795 -0.291591 0.092 Uiso 1 1 calc R U . . .
H33B H -1.263923 -0.672817 -0.209820 0.092 Uiso 1 1 calc R U . . .
H33C H -1.362096 -0.749712 -0.224935 0.092 Uiso 1 1 calc R U . . .
C34 C -1.3518(3) -0.8924(2) -0.34353(17) 0.1028(16) Uani 1 1 d . . . . .
H34A H -1.321416 -0.944452 -0.361235 0.154 Uiso 1 1 calc R U . . .
H34B H -1.393331 -0.891186 -0.391039 0.154 Uiso 1 1 calc R U . . .
H34C H -1.396515 -0.898706 -0.311641 0.154 Uiso 1 1 calc R U . . .
C35 C -1.1883(3) -0.8101(3) -0.2273(2) 0.0906(12) Uani 1 1 d . . . . .
H35A H -1.135887 -0.751044 -0.192471 0.136 Uiso 1 1 calc R U . . .
H35B H -1.154039 -0.857519 -0.252720 0.136 Uiso 1 1 calc R U . . .
H35C H -1.224955 -0.826013 -0.194725 0.136 Uiso 1 1 calc R U . . .
C36 C -1.14567(11) -0.91052(8) -0.54529(8) 0.0209(2) Uani 1 1 d . . . . .
C37 C -1.18825(12) -0.88930(9) -0.61425(8) 0.0236(2) Uani 1 1 d . . . . .
H37A H -1.141888 -0.833125 -0.605032 0.035 Uiso 1 1 calc R U . . .
H37B H -1.258122 -0.881009 -0.615357 0.035 Uiso 1 1 calc R U . . .
H37C H -1.191805 -0.940302 -0.666155 0.035 Uiso 1 1 calc R U . . .
C38 C -1.03356(12) -0.91812(10) -0.54010(9) 0.0270(3) Uani 1 1 d . . . . .
H38A H -1.005713 -0.928990 -0.494783 0.041 Uiso 1 1 calc R U . . .
H38B H -0.989961 -0.861038 -0.531515 0.041 Uiso 1 1 calc R U . . .
H38C H -1.033583 -0.969183 -0.590702 0.041 Uiso 1 1 calc R U . . .
C39 C -1.21473(14) -1.00320(9) -0.56598(10) 0.0318(3) Uani 1 1 d . . . . .
H39A H -1.286256 -0.998989 -0.568820 0.048 Uiso 1 1 calc R U . . .
H39B H -1.187976 -1.019336 -0.523916 0.048 Uiso 1 1 calc R U . . .
H39C H -1.214027 -1.050418 -0.618392 0.048 Uiso 1 1 calc R U . . .
F1A F -0.5451(10) -0.1606(7) -0.4927(8) 0.077(3) Uani 0.240(3) 1 d D . P A 1
F1B F -0.5717(6) -0.1514(3) -0.4661(4) 0.0547(13) Uani 0.585(3) 1 d D . P A 2
F1C F -0.598(2) -0.1681(13) -0.4584(13) 0.068(5) Uani 0.175(3) 1 d . . P A 3
F2A F -0.6641(9) -0.2486(10) -0.4833(7) 0.061(3) Uani 0.240(3) 1 d D . P A 1
F2B F -0.6728(3) -0.2853(4) -0.5094(3) 0.0621(14) Uani 0.585(3) 1 d D . P A 2
F2C F -0.6507(11) -0.2977(10) -0.5441(10) 0.082(4) Uani 0.175(3) 1 d . . P A 3
F3A F -0.6049(11) -0.3003(9) -0.5804(6) 0.053(3) Uani 0.240(3) 1 d D . P A 1
F3B F -0.5719(5) -0.2679(4) -0.5744(2) 0.0630(16) Uani 0.585(3) 1 d D . P A 2
F3C F -0.5247(12) -0.2142(15) -0.5491(10) 0.080(4) Uani 0.175(3) 1 d . . P A 3
F4A F -0.3939(7) -0.4904(6) -0.5592(3) 0.061(2) Uani 0.420(3) 1 d . . P B 1
F4B F -0.3142(13) -0.4368(11) -0.5475(5) 0.084(4) Uani 0.229(3) 1 d . . P B 2
F4C F -0.2651(5) -0.4058(5) -0.5158(5) 0.0539(16) Uani 0.351(3) 1 d . . P B 3
F5A F -0.2431(5) -0.4070(5) -0.4809(5) 0.0705(16) Uani 0.420(3) 1 d . . P B 1
F5B F -0.2110(6) -0.3934(6) -0.4321(5) 0.062(2) Uani 0.229(3) 1 d . . P B 2
F5C F -0.4099(7) -0.5023(6) -0.5498(5) 0.0488(17) Uani 0.351(3) 1 d . . P B 3
F6A F -0.3353(6) -0.4862(4) -0.4445(4) 0.0455(11) Uani 0.420(3) 1 d . . P B 1
F6B F -0.3457(13) -0.4938(9) -0.4706(9) 0.082(4) Uani 0.229(3) 1 d . . P B 2
F6C F -0.2917(8) -0.4623(7) -0.4411(5) 0.082(3) Uani 0.351(3) 1 d . . P B 3
F7A F -0.5744(3) 0.0578(3) -0.2649(2) 0.0420(6) Uani 0.446(3) 1 d D . P C 1
F7B F -0.5514(4) 0.0493(4) -0.2769(3) 0.0447(9) Uani 0.308(3) 1 d D . P C 2
F7C F -0.6067(4) 0.0661(3) -0.2445(4) 0.0458(7) Uani 0.246(3) 1 d D . P C 3
F8A F -0.4332(3) 0.1356(5) -0.1661(3) 0.0443(7) Uani 0.446(3) 1 d D . P C 1
F8B F -0.4645(4) 0.1484(3) -0.1559(4) 0.0544(9) Uani 0.308(3) 1 d D . P C 2
F8C F -0.4458(5) 0.1332(8) -0.1826(5) 0.0437(10) Uani 0.246(3) 1 d D . P C 3
F9A F -0.5851(4) 0.1360(3) -0.1454(3) 0.0505(6) Uani 0.446(3) 1 d D . P C 1
F9B F -0.6344(4) 0.0983(4) -0.1924(4) 0.0501(8) Uani 0.308(3) 1 d D . P C 2
F9C F -0.5460(5) 0.1512(4) -0.1126(4) 0.0419(8) Uani 0.246(3) 1 d D . P C 3
F10A F -0.7128(3) -0.0701(2) -0.0609(2) 0.0410(5) Uani 0.5 1 d D . P D 1
F10B F -0.6808(2) -0.0728(2) -0.03454(16) 0.0424(7) Uani 0.5 1 d D . P E 2
F11A F -0.6111(3) -0.1453(3) -0.0338(2) 0.0438(6) Uani 0.5 1 d D . P D 1
F11B F -0.6097(3) -0.1818(3) -0.0525(2) 0.0568(11) Uani 0.5 1 d D . P E 2
F12 F -0.73591(9) -0.20486(8) -0.14657(7) 0.0466(3) Uani 1 1 d D . . . .
F13A F -0.1061(7) 0.1784(3) 0.0062(3) 0.0876(19) Uani 0.466(8) 1 d D . P F 1
F13B F -0.1627(3) 0.17547(19) -0.00163(19) 0.0449(8) Uani 0.534(8) 1 d D . P F 2
F14A F -0.0994(5) 0.0925(5) 0.0610(3) 0.0587(15) Uani 0.466(8) 1 d D . P F 1
F14B F -0.0749(5) 0.1184(3) 0.0584(3) 0.0485(10) Uani 0.534(8) 1 d D . P F 2
F15A F 0.0342(2) 0.1413(5) 0.0386(3) 0.093(3) Uani 0.466(8) 1 d D . P F 1
F15B F -0.0003(3) 0.1912(2) 0.0089(2) 0.0754(17) Uani 0.534(8) 1 d D . P F 2
F16A F 0.05298(19) -0.01364(13) -0.24850(15) 0.0713(6) Uani 0.764(3) 1 d D . P G 1
F16B F 0.1019(4) -0.0325(5) -0.1995(4) 0.0633(12) Uani 0.236(3) 1 d D . P G 2
F17A F 0.0831(2) -0.1104(2) -0.21224(17) 0.0884(8) Uani 0.764(3) 1 d D . P G 1
F17B F 0.0120(5) -0.1641(4) -0.2661(4) 0.0545(10) Uani 0.236(3) 1 d D . P G 2
F18A F -0.03606(16) -0.1507(2) -0.31979(13) 0.0886(8) Uani 0.764(3) 1 d D . P G 1
F18B F -0.0260(5) -0.0790(6) -0.3107(4) 0.0650(12) Uani 0.236(3) 1 d D . P G 2
F19 F -0.22186(11) -0.14198(8) 0.06894(6) 0.0500(3) Uani 1 1 d D . . . .
F20A F -0.3031(4) -0.2651(5) 0.0611(4) 0.0414(9) Uani 0.5 1 d D . P H 1
F20B F -0.2761(6) -0.2728(6) 0.0604(4) 0.091(3) Uani 0.5 1 d D . P I 2
F21A F -0.1580(5) -0.2615(6) 0.0387(5) 0.062(2) Uani 0.5 1 d D . P H 1
F21B F -0.1361(5) -0.2343(6) 0.0380(5) 0.0690(19) Uani 0.5 1 d D . P I 2
F22 F -0.56449(8) -0.50592(7) -0.28227(8) 0.0439(3) Uani 1 1 d . . . . .
F23 F -0.47937(10) -0.53728(7) -0.19512(7) 0.0436(3) Uani 1 1 d . . . . .
F24 F -0.42216(10) -0.54075(7) -0.29129(8) 0.0478(3) Uani 1 1 d . . . . .
C40 C -0.39473(9) -0.23383(8) -0.31679(7) 0.0171(2) Uani 1 1 d . . . . .
C41 C -0.35218(11) -0.30529(9) -0.35754(8) 0.0213(2) Uani 1 1 d . . . . .
H41 H -0.302686 -0.321197 -0.326657 0.026 Uiso 1 1 calc R U . . .
C42 C -0.38021(13) -0.35358(10) -0.44175(9) 0.0272(3) Uani 1 1 d . . . . .
C43 C -0.45127(13) -0.33290(11) -0.48961(8) 0.0285(3) Uani 1 1 d . . . . .
H43 H -0.469878 -0.365557 -0.547021 0.034 Uiso 1 1 calc R U . . .
C44 C -0.49422(12) -0.26294(10) -0.45083(8) 0.0251(3) Uani 1 1 d . . . . .
C45 C -0.46691(10) -0.21475(9) -0.36649(8) 0.0208(2) Uani 1 1 d . . . . .
H45 H -0.498505 -0.167370 -0.342076 0.025 Uiso 1 1 calc R U . . .
C46 C -0.57492(15) -0.24091(14) -0.50025(10) 0.0371(3) Uani 1 1 d D . . . .
C47 C -0.33333(18) -0.42991(14) -0.48186(11) 0.0425(4) Uani 1 1 d . . . . .
C48 C -0.44198(9) -0.12010(8) -0.18615(7) 0.0172(2) Uani 1 1 d . . . . .
C49 C -0.51081(10) -0.14700(9) -0.15090(7) 0.0187(2) Uani 1 1 d . . . . .
H49 H -0.506946 -0.198312 -0.142778 0.022 Uiso 1 1 calc R U . . .
C50 C -0.58476(10) -0.10064(9) -0.12743(8) 0.0221(2) Uani 1 1 d D . . . .
C51 C -0.59459(12) -0.02610(10) -0.13870(10) 0.0278(3) Uani 1 1 d . . . . .
H51 H -0.645907 0.004602 -0.123551 0.033 Uiso 1 1 calc R U . . .
C52 C -0.52661(12) 0.00224(9) -0.17301(10) 0.0280(3) Uani 1 1 d . . . . .
C53 C -0.45171(11) -0.04301(9) -0.19536(9) 0.0228(2) Uani 1 1 d . . . . .
H53 H -0.405594 -0.021085 -0.217585 0.027 Uiso 1 1 calc R U . . .
C54 C -0.53446(15) 0.08208(11) -0.18703(13) 0.0392(3) Uani 1 1 d D . . . .
C55A C -0.6599(5) -0.1308(5) -0.0918(4) 0.0258(4) Uani 0.5 1 d D U P D 1
C55B C -0.6533(5) -0.1370(5) -0.0906(5) 0.0288(7) Uani 0.5 1 d D U P E 2
C56 C -0.24180(10) -0.10369(9) -0.18419(8) 0.0204(2) Uani 1 1 d . . . . .
C57 C -0.16857(10) -0.12088(9) -0.22656(8) 0.0222(2) Uani 1 1 d . . . . .
H57 H -0.187489 -0.174706 -0.277529 0.027 Uiso 1 1 calc R U . . .
C58 C -0.06939(12) -0.06176(11) -0.19639(9) 0.0301(3) Uani 1 1 d . . . . .
C59 C -0.03853(13) 0.01874(14) -0.12290(11) 0.0442(5) Uani 1 1 d . . . . .
H59 H 0.029030 0.059424 -0.102600 0.053 Uiso 1 1 calc R U . . .
C60 C -0.10951(14) 0.03768(14) -0.08029(11) 0.0459(5) Uani 1 1 d D . . . .
C61 C -0.20891(12) -0.02226(11) -0.11026(9) 0.0319(3) Uani 1 1 d . . . . .
H61 H -0.255711 -0.007248 -0.079436 0.038 Uiso 1 1 calc R U . . .
C62A C -0.0698(4) 0.1107(5) 0.0066(3) 0.0430(15) Uani 0.466(8) 1 d D . P F 1
C62B C -0.0885(4) 0.1329(3) -0.0058(3) 0.0323(8) Uani 0.534(8) 1 d D . P F 2
C63 C 0.00610(14) -0.08371(13) -0.24387(11) 0.0387(3) Uani 1 1 d D . . . .
C64 C -0.35078(9) -0.24633(9) -0.17915(7) 0.0174(2) Uani 1 1 d . . . . .
C65 C -0.40995(9) -0.33812(9) -0.22185(7) 0.0175(2) Uani 1 1 d . . . . .
H65 H -0.451591 -0.362344 -0.276465 0.021 Uiso 1 1 calc R U . . .
C66 C -0.40956(10) -0.39504(9) -0.18660(8) 0.0191(2) Uani 1 1 d . . . . .
C67 C -0.35300(11) -0.36201(10) -0.10625(8) 0.0233(2) Uani 1 1 d . . . . .
H67 H -0.352571 -0.400700 -0.082255 0.028 Uiso 1 1 calc R U . . .
C68 C -0.29691(11) -0.27026(10) -0.06202(8) 0.0239(3) Uani 1 1 d D . . . .
C69 C -0.29387(10) -0.21441(10) -0.09772(8) 0.0214(2) Uani 1 1 d . . . . .
H69 H -0.252145 -0.152810 -0.066273 0.026 Uiso 1 1 calc R U . . .
C70A C -0.2449(8) -0.2333(6) 0.0273(5) 0.0333(8) Uani 0.5 1 d D U P H 1
C70B C -0.2355(8) -0.2314(6) 0.0252(5) 0.0339(8) Uani 0.5 1 d D U P I 2
C71 C -0.46859(11) -0.49402(10) -0.23781(9) 0.0232(2) Uani 1 1 d . . . . .
B1 B -0.35727(11) -0.17619(9) -0.21736(8) 0.0170(2) Uani 1 1 d . . . . .
C72 C -0.0391(5) -0.4270(6) -1.0784(4) 0.0717(18) Uani 0.5 1 d D U P J -1
H72A H -0.012570 -0.360230 -1.046189 0.107 Uiso 0.5 1 calc R U P J -1
H72B H -0.114130 -0.443501 -1.105524 0.107 Uiso 0.5 1 calc R U P J -1
H72C H -0.003251 -0.450022 -1.119165 0.107 Uiso 0.5 1 calc R U P J -1
C73 C -0.0198(3) -0.4691(3) -1.0236(2) 0.0439(8) Uani 0.5 1 d D U P J -1
C74 C -0.0287(4) -0.4218(4) -0.9462(3) 0.0544(13) Uani 0.5 1 d D U P J -1
H74 H -0.044295 -0.364390 -0.929629 0.065 Uiso 0.5 1 calc R U P J -1
C75 C -0.0151(4) -0.4572(4) -0.8932(3) 0.0609(12) Uani 0.5 1 d D U P J -1
H75 H -0.022584 -0.424625 -0.841002 0.073 Uiso 0.5 1 calc R U P J -1
C76 C 0.0087(4) -0.5380(5) -0.9159(4) 0.0637(15) Uani 0.5 1 d D U P J -1
H76 H 0.019201 -0.561898 -0.879350 0.076 Uiso 0.5 1 calc R U P J -1
C77 C 0.0180(5) -0.5863(5) -0.9927(4) 0.0753(16) Uani 0.5 1 d D U P J -1
H77 H 0.034805 -0.643212 -1.008538 0.090 Uiso 0.5 1 calc R U P J -1
C78 C 0.0027(5) -0.5511(5) -1.0467(4) 0.0592(15) Uani 0.5 1 d D U P J -1
H78 H 0.007996 -0.584520 -1.099509 0.071 Uiso 0.5 1 calc R U P J -1

loop_
_atom_site_aniso_label
_atom_site_aniso_U_11
_atom_site_aniso_U_22
_atom_site_aniso_U_33
_atom_site_aniso_U_23
_atom_site_aniso_U_13
_atom_site_aniso_U_12
P1 0.01434(13) 0.01082(12) 0.01161(12) 0.00424(10) 0.00208(10) 0.00394(9)
O1 0.0207(4) 0.0151(4) 0.0160(4) 0.0079(3) 0.0027(3) 0.0048(3)
O2 0.0168(4) 0.0157(4) 0.0117(4) 0.0047(3) 0.0024(3) 0.0072(3)
O3 0.0177(4) 0.0121(3) 0.0141(4) 0.0044(3) 0.0041(3) 0.0033(3)
N1 0.0133(4) 0.0110(4) 0.0128(4) 0.0049(3) 0.0025(3) 0.0048(3)
N2 0.0160(4) 0.0118(4) 0.0159(4) 0.0038(3) 0.0050(4) 0.0034(3)
C1 0.0151(5) 0.0123(4) 0.0118(4) 0.0051(4) 0.0024(4) 0.0044(4)
C2 0.0179(5) 0.0133(5) 0.0152(5) 0.0067(4) 0.0027(4) 0.0062(4)
C3 0.0231(6) 0.0166(5) 0.0156(5) 0.0089(4) 0.0021(4) 0.0069(4)
C4 0.0201(5) 0.0160(5) 0.0130(5) 0.0067(4) 0.0023(4) 0.0046(4)
C5 0.0175(5) 0.0135(5) 0.0130(5) 0.0052(4) 0.0032(4) 0.0045(4)
C6 0.0141(5) 0.0130(4) 0.0135(5) 0.0068(4) 0.0029(4) 0.0051(4)
C7 0.0281(6) 0.0201(5) 0.0124(5) 0.0067(4) 0.0014(4) 0.0061(5)
C8 0.0618(11) 0.0307(8) 0.0190(6) 0.0157(6) 0.0052(7) 0.0086(7)
C9 0.0592(11) 0.0308(8) 0.0133(6) 0.0043(5) 0.0037(6) 0.0224(7)
C10 0.0292(8) 0.0528(11) 0.0215(7) 0.0088(7) -0.0028(6) -0.0021(7)
C11 0.0238(6) 0.0129(5) 0.0188(5) 0.0063(4) 0.0015(4) 0.0078(4)
C12 0.0443(8) 0.0219(6) 0.0235(6) 0.0088(5) 0.0128(6) 0.0200(6)
C13 0.0286(7) 0.0156(6) 0.0455(9) 0.0126(6) 0.0022(6) 0.0051(5)
C14 0.0374(8) 0.0195(6) 0.0248(6) 0.0101(5) 0.0008(6) 0.0147(5)
C15 0.0160(5) 0.0104(4) 0.0126(5) 0.0039(4) 0.0019(4) 0.0042(4)
C16 0.0154(5) 0.0187(5) 0.0189(5) 0.0101(4) 0.0051(4) 0.0065(4)
C17 0.0202(5) 0.0184(5) 0.0203(5) 0.0099(4) 0.0061(4) 0.0038(4)
C18 0.0233(6) 0.0180(5) 0.0183(5) 0.0104(4) 0.0052(4) 0.0053(4)
C19 0.0189(5) 0.0147(5) 0.0178(5) 0.0091(4) 0.0033(4) 0.0064(4)
C20 0.0142(5) 0.0147(5) 0.0145(5) 0.0061(4) 0.0035(4) 0.0062(4)
C21 0.0176(5) 0.0135(5) 0.0183(5) 0.0044(4) 0.0047(4) 0.0066(4)
C22 0.0210(6) 0.0178(5) 0.0243(6) 0.0057(5) 0.0083(5) 0.0099(4)
C23 0.0180(5) 0.0226(6) 0.0272(6) 0.0083(5) 0.0092(5) 0.0098(5)
C24 0.0158(5) 0.0188(5) 0.0229(6) 0.0066(5) 0.0059(4) 0.0051(4)
C25 0.0160(5) 0.0135(5) 0.0144(5) 0.0044(4) 0.0039(4) 0.0056(4)
C26 0.0186(5) 0.0132(5) 0.0158(5) 0.0050(4) 0.0034(4) 0.0025(4)
C27 0.0183(5) 0.0141(5) 0.0141(5) 0.0059(4) 0.0040(4) 0.0036(4)
C28 0.0242(6) 0.0129(5) 0.0171(5) 0.0061(4) 0.0050(4) 0.0031(4)
C29 0.0339(7) 0.0167(5) 0.0222(6) 0.0079(5) 0.0094(5) -0.0001(5)
C30 0.0350(7) 0.0215(6) 0.0203(6) 0.0081(5) 0.0110(5) 0.0004(5)
C31 0.0278(6) 0.0190(5) 0.0176(5) 0.0063(5) 0.0086(5) 0.0023(5)
C32 0.0546(11) 0.0288(7) 0.0291(8) 0.0120(6) 0.0213(7) -0.0023(7)
C33 0.0874(18) 0.0761(16) 0.0592(14) 0.0463(13) 0.0565(14) 0.0348(14)
C34 0.132(3) 0.0630(16) 0.0587(15) -0.0100(12) 0.0653(18) -0.0507(18)
C35 0.091(2) 0.160(3) 0.109(2) 0.121(3) 0.057(2) 0.056(2)
C36 0.0285(6) 0.0115(5) 0.0185(5) 0.0044(4) 0.0065(5) 0.0037(4)
C37 0.0296(7) 0.0188(5) 0.0163(5) 0.0040(4) 0.0053(5) 0.0073(5)
C38 0.0330(7) 0.0180(6) 0.0283(7) 0.0085(5) 0.0088(6) 0.0118(5)
C39 0.0439(9) 0.0134(5) 0.0289(7) 0.0042(5) 0.0121(6) 0.0004(5)
F1A 0.084(7) 0.063(3) 0.075(8) 0.047(4) -0.014(5) 0.009(4)
F1B 0.072(3) 0.0508(13) 0.046(3) 0.0286(12) 0.0054(18) 0.0328(15)
F1C 0.103(14) 0.085(6) 0.040(4) 0.035(5) 0.027(6) 0.072(9)
F2A 0.051(4) 0.128(10) 0.055(6) 0.067(7) 0.034(5) 0.061(5)
F2B 0.0308(11) 0.099(3) 0.062(3) 0.050(3) 0.0024(15) 0.0168(17)
F2C 0.057(5) 0.088(5) 0.070(7) 0.032(5) -0.017(5) 0.002(4)
F3A 0.052(6) 0.076(6) 0.0210(16) 0.014(3) 0.003(2) 0.034(4)
F3B 0.081(5) 0.109(5) 0.0278(16) 0.041(2) 0.027(3) 0.062(3)
F3C 0.076(7) 0.152(13) 0.076(8) 0.092(9) 0.042(7) 0.061(7)
F4A 0.097(5) 0.065(4) 0.0146(12) 0.0048(14) 0.0131(18) 0.057(3)
F4B 0.129(9) 0.132(11) 0.035(3) 0.044(5) 0.053(4) 0.107(8)
F4C 0.047(3) 0.048(2) 0.063(4) 0.012(3) 0.037(3) 0.022(2)
F5A 0.068(2) 0.074(3) 0.088(5) 0.033(4) 0.054(3) 0.045(2)
F5B 0.057(2) 0.080(5) 0.046(3) 0.012(3) 0.026(2) 0.050(3)
F5C 0.062(2) 0.0208(16) 0.046(3) -0.0038(18) 0.0266(19) 0.0108(15)
F6A 0.076(3) 0.0345(17) 0.0274(17) 0.0105(13) 0.015(2) 0.0352(19)
F6B 0.108(8) 0.058(5) 0.123(11) 0.055(7) 0.072(8) 0.053(5)
F6C 0.147(8) 0.102(7) 0.037(3) 0.037(4) 0.047(4) 0.105(6)
F7A 0.0427(13) 0.0327(14) 0.0617(8) 0.0255(7) 0.0252(6) 0.0192(10)
F7B 0.048(2) 0.0401(19) 0.0627(8) 0.0296(8) 0.0283(7) 0.0283(16)
F7C 0.0495(11) 0.029(2) 0.0647(9) 0.0245(10) 0.0205(9) 0.0156(10)
F8A 0.0454(8) 0.0339(12) 0.0661(15) 0.0330(14) 0.0208(7) 0.0115(7)
F8B 0.0564(11) 0.0327(9) 0.0740(15) 0.0276(10) 0.0201(11) 0.0054(9)
F8C 0.0450(10) 0.0309(17) 0.068(2) 0.0297(18) 0.0262(9) 0.0155(12)
F9A 0.0660(16) 0.0415(13) 0.0706(12) 0.0347(12) 0.0401(13) 0.0360(13)
F9B 0.0523(9) 0.056(2) 0.0752(19) 0.047(2) 0.0379(11) 0.0336(11)
F9C 0.054(2) 0.0269(13) 0.0611(9) 0.0266(10) 0.0278(10) 0.0253(15)
F10A 0.0468(13) 0.0427(8) 0.0494(12) 0.0235(8) 0.0381(11) 0.0188(10)
F10B 0.0476(17) 0.0362(11) 0.0360(14) 0.0029(11) 0.0343(12) 0.0062(11)
F11A 0.0338(10) 0.0721(17) 0.0427(8) 0.0358(11) 0.0246(7) 0.0165(11)
F11B 0.0568(17) 0.095(3) 0.083(3) 0.074(3) 0.0573(18) 0.048(2)
F12 0.0373(5) 0.0426(5) 0.0393(5) 0.0075(4) 0.0169(4) -0.0140(4)
F13A 0.101(5) 0.0320(18) 0.067(2) -0.0178(16) 0.006(3) 0.010(3)
F13B 0.0554(16) 0.0246(10) 0.0410(13) 0.0039(9) 0.0148(12) 0.0118(11)
F14A 0.047(2) 0.078(4) 0.0199(14) -0.0021(19) 0.0088(13) 0.018(2)
F14B 0.063(3) 0.0426(19) 0.0260(13) 0.0055(12) 0.0127(14) 0.0132(16)
F15A 0.0269(14) 0.099(4) 0.050(2) -0.040(2) 0.0129(13) -0.0258(17)
F15B 0.062(2) 0.0445(16) 0.0616(19) -0.0185(13) 0.0401(16) -0.0339(14)
F16A 0.0870(13) 0.0519(7) 0.0949(14) 0.0298(7) 0.0789(13) 0.0177(6)
F16B 0.0330(7) 0.0678(18) 0.0533(15) -0.0034(14) 0.0276(8) -0.0008(9)
F17A 0.0744(10) 0.160(2) 0.0924(12) 0.0829(15) 0.0644(9) 0.0744(14)
F17B 0.053(2) 0.0453(7) 0.073(2) 0.0205(9) 0.0514(19) 0.0150(8)
F18A 0.0461(8) 0.1034(12) 0.0504(6) -0.0164(8) 0.0367(5) -0.0204(9)
F18B 0.061(2) 0.103(3) 0.0540(10) 0.0395(16) 0.0436(12) 0.042(2)
F19 0.0616(8) 0.0444(6) 0.0205(5) 0.0089(4) -0.0028(5) -0.0069(5)
F20A 0.0351(13) 0.061(2) 0.0201(15) 0.0186(13) 0.0094(12) -0.0076(13)
F20B 0.131(6) 0.078(4) 0.030(2) 0.035(3) -0.015(3) -0.046(4)
F21A 0.033(2) 0.122(6) 0.039(2) 0.046(4) 0.0058(19) 0.030(3)
F21B 0.052(3) 0.078(4) 0.042(3) 0.010(2) -0.017(2) 0.027(3)
F22 0.0264(5) 0.0290(5) 0.0626(7) 0.0249(5) -0.0122(5) -0.0018(4)
F23 0.0572(7) 0.0313(5) 0.0396(6) 0.0248(5) 0.0020(5) -0.0019(5)
F24 0.0472(6) 0.0267(5) 0.0527(7) 0.0016(5) 0.0255(5) 0.0057(4)
C40 0.0174(5) 0.0166(5) 0.0161(5) 0.0058(4) 0.0083(4) 0.0031(4)
C41 0.0248(6) 0.0219(6) 0.0179(5) 0.0081(5) 0.0097(5) 0.0090(5)
C42 0.0389(8) 0.0253(6) 0.0193(6) 0.0078(5) 0.0147(6) 0.0153(6)
C43 0.0383(8) 0.0296(7) 0.0154(6) 0.0069(5) 0.0109(5) 0.0119(6)
C44 0.0273(6) 0.0309(7) 0.0190(6) 0.0122(5) 0.0089(5) 0.0103(5)
C45 0.0226(6) 0.0223(6) 0.0183(5) 0.0084(5) 0.0098(5) 0.0076(5)
C46 0.0411(8) 0.0523(9) 0.0230(6) 0.0192(7) 0.0103(6) 0.0229(7)
C47 0.0631(10) 0.0419(9) 0.0264(7) 0.0107(6) 0.0219(7) 0.0322(8)
C48 0.0173(5) 0.0153(5) 0.0147(5) 0.0035(4) 0.0074(4) 0.0011(4)
C49 0.0172(5) 0.0179(5) 0.0161(5) 0.0043(4) 0.0077(4) 0.0005(4)
C50 0.0188(5) 0.0207(6) 0.0198(6) 0.0030(5) 0.0111(5) 0.0006(4)
C51 0.0261(6) 0.0207(6) 0.0328(7) 0.0054(5) 0.0183(6) 0.0072(5)
C52 0.0323(7) 0.0169(6) 0.0367(8) 0.0099(5) 0.0197(6) 0.0087(5)
C53 0.0260(6) 0.0165(5) 0.0261(6) 0.0076(5) 0.0155(5) 0.0044(5)
C54 0.0436(7) 0.0237(5) 0.0609(7) 0.0232(5) 0.0255(5) 0.0163(4)
C55A 0.0215(6) 0.0282(6) 0.0280(5) 0.0111(5) 0.0179(4) 0.0003(5)
C55B 0.0226(9) 0.0298(10) 0.0287(8) 0.0069(8) 0.0149(8) 0.0054(8)
C56 0.0180(5) 0.0222(6) 0.0170(5) 0.0058(4) 0.0084(4) 0.0011(4)
C57 0.0195(6) 0.0242(6) 0.0197(6) 0.0071(5) 0.0104(5) 0.0024(5)
C58 0.0215(6) 0.0349(8) 0.0265(7) 0.0075(6) 0.0145(5) 0.0007(5)
C59 0.0253(7) 0.0475(10) 0.0313(8) -0.0019(7) 0.0159(6) -0.0119(7)
C60 0.0305(8) 0.0447(10) 0.0267(8) -0.0085(7) 0.0158(6) -0.0153(7)
C61 0.0247(7) 0.0322(7) 0.0212(6) -0.0008(5) 0.0136(5) -0.0057(5)
C62A 0.024(2) 0.043(3) 0.030(3) -0.007(2) 0.0110(17) -0.0026(17)
C62B 0.0288(14) 0.0220(16) 0.0298(16) 0.0030(12) 0.0081(11) -0.0063(10)
C63 0.0308(6) 0.0411(6) 0.0396(6) 0.0098(5) 0.0271(5) 0.0051(5)
C64 0.0150(5) 0.0202(5) 0.0161(5) 0.0070(4) 0.0073(4) 0.0043(4)
C65 0.0154(5) 0.0200(5) 0.0170(5) 0.0082(4) 0.0059(4) 0.0052(4)
C66 0.0155(5) 0.0223(6) 0.0218(6) 0.0116(5) 0.0069(4) 0.0068(4)
C67 0.0206(6) 0.0305(7) 0.0229(6) 0.0160(5) 0.0069(5) 0.0081(5)
C68 0.0197(6) 0.0326(7) 0.0176(6) 0.0120(5) 0.0045(5) 0.0045(5)
C69 0.0183(5) 0.0255(6) 0.0172(5) 0.0081(5) 0.0063(4) 0.0030(4)
C70A 0.0290(16) 0.0454(11) 0.0219(9) 0.0176(8) 0.0033(9) 0.0022(10)
C70B 0.0303(16) 0.0455(11) 0.0220(9) 0.0180(8) 0.0024(9) 0.0017(10)
C71 0.0210(6) 0.0226(6) 0.0276(6) 0.0142(5) 0.0052(5) 0.0066(5)
B1 0.0166(6) 0.0170(6) 0.0150(5) 0.0049(5) 0.0077(4) 0.0025(4)
C72 0.060(4) 0.106(5) 0.075(4) 0.067(4) 0.022(3) 0.020(3)
C73 0.0318(17) 0.060(2) 0.044(2) 0.0337(19) 0.0077(15) 0.0025(17)
C74 0.039(3) 0.063(4) 0.051(3) 0.025(3) 0.003(2) 0.007(2)
C75 0.040(2) 0.092(4) 0.043(2) 0.035(2) 0.0014(18) 0.002(2)
C76 0.038(2) 0.098(4) 0.082(4) 0.070(4) 0.015(2) 0.012(3)
C77 0.057(3) 0.073(4) 0.124(5) 0.064(4) 0.040(3) 0.022(3)
C78 0.052(3) 0.069(4) 0.068(3) 0.034(3) 0.033(3) 0.020(3)

loop_
_atom_type_symbol
_atom_type_description
_atom_type_scat_dispersion_real
_atom_type_scat_dispersion_imag
_atom_type_scat_source
C C 0.0033 0.0016 'International Tables Vol C Tables 4.2.6.8 and 6.1.1.4'
H H 0.0000 0.0000 'International Tables Vol C Tables 4.2.6.8 and 6.1.1.4'
B B 0.0013 0.0007 'International Tables Vol C Tables 4.2.6.8 and 6.1.1.4'
F F 0.0171 0.0103 'International Tables Vol C Tables 4.2.6.8 and 6.1.1.4'
N N 0.0061 0.0033 'International Tables Vol C Tables 4.2.6.8 and 6.1.1.4'
O O 0.0106 0.0060 'International Tables Vol C Tables 4.2.6.8 and 6.1.1.4'
P P 0.1023 0.0942 'International Tables Vol C Tables 4.2.6.8 and 6.1.1.4'

loop_
_geom_angle_atom_site_label_1
_geom_angle_atom_site_label_2
_geom_angle_atom_site_label_3
_geom_angle
_geom_angle_site_symmetry_1
_geom_angle_site_symmetry_3
_geom_angle_publ_flag
O1 P1 O2 112.58(5) . . ?
O1 P1 O3 115.62(5) . . ?
O1 P1 N2 120.19(5) . . ?
O2 P1 N2 105.68(5) . . ?
O3 P1 O2 104.01(5) . . ?
O3 P1 N2 96.53(5) . . ?
C1 O2 P1 126.17(7) . . ?
C27 O3 P1 110.08(7) . . ?
C15 N1 C6 120.50(10) . . ?
C15 N1 C20 122.09(10) . . ?
C20 N1 C6 117.32(9) . . ?
C25 N2 P1 125.50(8) . . ?
C25 N2 C26 125.05(10) . . ?
C26 N2 P1 108.05(8) . . ?
O2 C1 C2 119.45(10) . . ?
C6 C1 O2 120.25(10) . . ?
C6 C1 C2 120.24(10) . . ?
C1 C2 C11 122.77(10) . . ?
C3 C2 C1 115.98(10) . . ?
C3 C2 C11 121.14(10) . . ?
C2 C3 H3 117.7 . . ?
C2 C3 C4 124.68(11) . . ?
C4 C3 H3 117.7 . . ?
C3 C4 C7 120.76(11) . . ?
C5 C4 C3 117.56(11) . . ?
C5 C4 C7 121.64(11) . . ?
C4 C5 H5 120.3 . . ?
C6 C5 C4 119.34(11) . . ?
C6 C5 H5 120.3 . . ?
C1 C6 N1 120.20(10) . . ?
C5 C6 N1 117.65(10) . . ?
C5 C6 C1 122.15(10) . . ?
C4 C7 C8 110.79(11) . . ?
C4 C7 C10 108.02(12) . . ?
C8 C7 C10 109.28(14) . . ?
C9 C7 C4 111.57(11) . . ?
C9 C7 C8 107.78(13) . . ?
C9 C7 C10 109.39(14) . . ?
C7 C8 H8A 109.5 . . ?
C7 C8 H8B 109.5 . . ?
C7 C8 H8C 109.5 . . ?
H8A C8 H8B 109.5 . . ?
H8A C8 H8C 109.5 . . ?
H8B C8 H8C 109.5 . . ?
C7 C9 H9A 109.5 . . ?
C7 C9 H9B 109.5 . . ?
C7 C9 H9C 109.5 . . ?
H9A C9 H9B 109.5 . . ?
H9A C9 H9C 109.5 . . ?
H9B C9 H9C 109.5 . . ?
C7 C10 H10A 109.5 . . ?
C7 C10 H10B 109.5 . . ?
C7 C10 H10C 109.5 . . ?
H10A C10 H10B 109.5 . . ?
H10A C10 H10C 109.5 . . ?
H10B C10 H10C 109.5 . . ?
C12 C11 C2 112.74(11) . . ?
C12 C11 C13 110.48(12) . . ?
C13 C11 C2 107.43(11) . . ?
C14 C11 C2 111.48(10) . . ?
C14 C11 C12 106.51(12) . . ?
C14 C11 C13 108.13(12) . . ?
C11 C12 H12A 109.5 . . ?
C11 C12 H12B 109.5 . . ?
C11 C12 H12C 109.5 . . ?
H12A C12 H12B 109.5 . . ?
H12A C12 H12C 109.5 . . ?
H12B C12 H12C 109.5 . . ?
C11 C13 H13A 109.5 . . ?
C11 C13 H13B 109.5 . . ?
C11 C13 H13C 109.5 . . ?
H13A C13 H13B 109.5 . . ?
H13A C13 H13C 109.5 . . ?
H13B C13 H13C 109.5 . . ?
C11 C14 H14A 109.5 . . ?
C11 C14 H14B 109.5 . . ?
C11 C14 H14C 109.5 . . ?
H14A C14 H14B 109.5 . . ?
H14A C14 H14C 109.5 . . ?
H14B C14 H14C 109.5 . . ?
N1 C15 C16 123.02(10) . . ?
N1 C15 C19 125.71(11) . . ?
C16 C15 C19 111.23(10) . . ?
C15 C16 H16A 111.0 . . ?
C15 C16 H16B 111.0 . . ?
C15 C16 C17 103.72(10) . . ?
H16A C16 H16B 109.0 . . ?
C17 C16 H16A 111.0 . . ?
C17 C16 H16B 111.0 . . ?
C16 C17 H17A 111.2 . . ?
C16 C17 H17B 111.2 . . ?
H17A C17 H17B 109.1 . . ?
C18 C17 C16 102.86(10) . . ?
C18 C17 H17A 111.2 . . ?
C18 C17 H17B 111.2 . . ?
C17 C18 H18A 111.1 . . ?
C17 C18 H18B 111.1 . . ?
C17 C18 C19 103.20(10) . . ?
H18A C18 H18B 109.1 . . ?
C19 C18 H18A 111.1 . . ?
C19 C18 H18B 111.1 . . ?
C15 C19 C18 102.23(10) . . ?
C15 C19 H19A 111.3 . . ?
C15 C19 H19B 111.3 . . ?
C18 C19 H19A 111.3 . . ?
C18 C19 H19B 111.3 . . ?
H19A C19 H19B 109.2 . . ?
C21 C20 N1 119.35(10) . . ?
C21 C20 C25 121.77(11) . . ?
C25 C20 N1 118.84(10) . . ?
C20 C21 H21 120.4 . . ?
C22 C21 C20 119.20(11) . . ?
C22 C21 H21 120.4 . . ?
C21 C22 H22 120.3 . . ?
C23 C22 C21 119.49(11) . . ?
C23 C22 H22 120.3 . . ?
C22 C23 H23 119.3 . . ?
C22 C23 C24 121.37(12) . . ?
C24 C23 H23 119.3 . . ?
C23 C24 H24 120.2 . . ?
C23 C24 C25 119.67(12) . . ?
C25 C24 H24 120.2 . . ?
C20 C25 N2 119.83(10) . . ?
C24 C25 N2 121.69(11) . . ?
C24 C25 C20 118.48(11) . . ?
C27 C26 N2 110.35(10) . . ?
C31 C26 N2 128.76(11) . . ?
C31 C26 C27 120.83(11) . . ?
C26 C27 O3 112.71(10) . . ?
C28 C27 O3 124.05(11) . . ?
C28 C27 C26 123.24(11) . . ?
C27 C28 C29 114.39(11) . . ?
C27 C28 C36 122.26(11) . . ?
C29 C28 C36 123.34(11) . . ?
C28 C29 H29 117.9 . . ?
C30 C29 C28 124.18(12) . . ?
C30 C29 H29 117.9 . . ?
C29 C30 C32 120.91(13) . . ?
C31 C30 C29 118.79(13) . . ?
C31 C30 C32 120.27(13) . . ?
C26 C31 C30 118.40(12) . . ?
C26 C31 H31 120.8 . . ?
C30 C31 H31 120.8 . . ?
C33 C32 C30 110.94(15) . . ?
C34 C32 C30 111.26(15) . . ?
C34 C32 C33 106.1(2) . . ?
C35 C32 C30 109.07(18) . . ?
C35 C32 C33 108.6(2) . . ?
C35 C32 C34 110.8(3) . . ?
C32 C33 H33A 109.5 . . ?
C32 C33 H33B 109.5 . . ?
C32 C33 H33C 109.5 . . ?
H33A C33 H33B 109.5 . . ?
H33A C33 H33C 109.5 . . ?
H33B C33 H33C 109.5 . . ?
C32 C34 H34A 109.5 . . ?
C32 C34 H34B 109.5 . . ?
C32 C34 H34C 109.5 . . ?
H34A C34 H34B 109.5 . . ?
H34A C34 H34C 109.5 . . ?
H34B C34 H34C 109.5 . . ?
C32 C35 H35A 109.5 . . ?
C32 C35 H35B 109.5 . . ?
C32 C35 H35C 109.5 . . ?
H35A C35 H35B 109.5 . . ?
H35A C35 H35C 109.5 . . ?
H35B C35 H35C 109.5 . . ?
C28 C36 C37 109.84(10) . . ?
C28 C36 C38 109.69(11) . . ?
C28 C36 C39 111.09(11) . . ?
C38 C36 C37 109.70(12) . . ?
C39 C36 C37 107.76(12) . . ?
C39 C36 C38 108.72(12) . . ?
C36 C37 H37A 109.5 . . ?
C36 C37 H37B 109.5 . . ?
C36 C37 H37C 109.5 . . ?
H37A C37 H37B 109.5 . . ?
H37A C37 H37C 109.5 . . ?
H37B C37 H37C 109.5 . . ?
C36 C38 H38A 109.5 . . ?
C36 C38 H38B 109.5 . . ?
C36 C38 H38C 109.5 . . ?
H38A C38 H38B 109.5 . . ?
H38A C38 H38C 109.5 . . ?
H38B C38 H38C 109.5 . . ?
C36 C39 H39A 109.5 . . ?
C36 C39 H39B 109.5 . . ?
C36 C39 H39C 109.5 . . ?
H39A C39 H39B 109.5 . . ?
H39A C39 H39C 109.5 . . ?
H39B C39 H39C 109.5 . . ?
C41 C40 B1 120.90(11) . . ?
C45 C40 C41 115.39(11) . . ?
C45 C40 B1 123.69(11) . . ?
C40 C41 H41 118.9 . . ?
C42 C41 C40 122.16(13) . . ?
C42 C41 H41 118.9 . . ?
C41 C42 C47 119.78(14) . . ?
C43 C42 C41 121.35(13) . . ?
C43 C42 C47 118.87(13) . . ?
C42 C43 H43 121.3 . . ?
C44 C43 C42 117.49(13) . . ?
C44 C43 H43 121.3 . . ?
C43 C44 C45 121.38(13) . . ?
C43 C44 C46 119.33(13) . . ?
C45 C44 C46 119.24(13) . . ?
C40 C45 H45 118.9 . . ?
C44 C45 C40 122.23(12) . . ?
C44 C45 H45 118.9 . . ?
F1A C46 F2A 108.9(8) . . ?
F1A C46 F3A 106.2(8) . . ?
F1A C46 C44 113.3(6) . . ?
F1B C46 F2B 105.3(4) . . ?
F1B C46 C44 113.5(3) . . ?
F1C C46 F3C 101.4(10) . . ?
F1C C46 C44 113.2(11) . . ?
F2A C46 F3A 102.2(7) . . ?
F2A C46 C44 112.0(6) . . ?
F2B C46 C44 110.5(3) . . ?
F2C C46 F1C 109.0(14) . . ?
F2C C46 F3C 107.0(10) . . ?
F2C C46 C44 118.4(8) . . ?
F3A C46 C44 113.5(8) . . ?
F3B C46 F1B 108.3(4) . . ?
F3B C46 F2B 104.7(3) . . ?
F3B C46 C44 113.8(3) . . ?
F3C C46 C44 106.1(6) . . ?
F4A C47 F6A 101.4(5) . . ?
F4A C47 C42 112.1(4) . . ?
F4B C47 F5B 91.7(7) . . ?
F4B C47 C42 114.8(5) . . ?
F4C C47 F5C 101.8(5) . . ?
F4C C47 C42 111.0(3) . . ?
F5A C47 F4A 109.4(5) . . ?
F5A C47 F6A 107.3(5) . . ?
F5A C47 C42 116.1(4) . . ?
F5C C47 C42 109.4(5) . . ?
F6A C47 C42 109.5(3) . . ?
F6B C47 F4B 121.0(9) . . ?
F6B C47 F5B 93.4(9) . . ?
F6B C47 C42 119.6(7) . . ?
F6C C47 F4C 108.9(6) . . ?
F6C C47 F5C 106.9(7) . . ?
F6C C47 C42 117.7(4) . . ?
C42 C47 F5B 106.3(3) . . ?
C49 C48 C53 115.68(11) . . ?
C49 C48 B1 122.67(11) . . ?
C53 C48 B1 121.63(10) . . ?
C48 C49 H49 119.0 . . ?
C50 C49 C48 121.95(12) . . ?
C50 C49 H49 119.0 . . ?
C49 C50 C55A 121.9(3) . . ?
C49 C50 C55B 116.2(3) . . ?
C51 C50 C49 121.44(12) . . ?
C51 C50 C55A 116.6(3) . . ?
C51 C50 C55B 122.3(3) . . ?
C50 C51 H51 121.2 . . ?
C50 C51 C52 117.61(13) . . ?
C52 C51 H51 121.2 . . ?
C51 C52 C54 119.73(14) . . ?
C53 C52 C51 121.08(14) . . ?
C53 C52 C54 119.18(13) . . ?
C48 C53 H53 118.9 . . ?
C52 C53 C48 122.21(12) . . ?
C52 C53 H53 118.9 . . ?
F7A C54 F8A 103.1(3) . . ?
F7A C54 C52 113.1(2) . . ?
F7C C54 F8C 112.3(5) . . ?
F7C C54 F9C 109.7(4) . . ?
F7C C54 C52 115.0(3) . . ?
F8A C54 C52 108.3(3) . . ?
F8B C54 F7B 102.7(4) . . ?
F8B C54 F9B 114.8(4) . . ?
F8B C54 C52 121.4(4) . . ?
F8C C54 F9C 95.8(5) . . ?
F8C C54 C52 116.8(5) . . ?
F9A C54 F7A 108.8(3) . . ?
F9A C54 F8A 107.5(4) . . ?
F9A C54 C52 115.3(2) . . ?
F9B C54 F7B 92.2(3) . . ?
F9B C54 C52 112.8(2) . . ?
F9C C54 C52 104.9(3) . . ?
C52 C54 F7B 107.5(3) . . ?
F10A C55A C50 113.3(5) . . ?
F11A C55A F10A 107.7(5) . . ?
F11A C55A F12 109.9(5) . . ?
F11A C55A C50 110.6(5) . . ?
F12 C55A F10A 102.1(5) . . ?
F12 C55A C50 112.9(5) . . ?
F10B C55B F11B 104.2(5) . . ?
F10B C55B F12 111.5(5) . . ?
F10B C55B C50 113.7(5) . . ?
F11B C55B C50 114.9(5) . . ?
F12 C55B F11B 99.4(5) . . ?
F12 C55B C50 112.2(5) . . ?
C57 C56 B1 122.39(11) . . ?
C61 C56 C57 115.60(12) . . ?
C61 C56 B1 121.97(11) . . ?
C56 C57 H57 118.9 . . ?
C58 C57 C56 122.19(13) . . ?
C58 C57 H57 118.9 . . ?
C57 C58 C63 120.03(14) . . ?
C59 C58 C57 121.18(13) . . ?
C59 C58 C63 118.79(14) . . ?
C58 C59 H59 121.1 . . ?
C60 C59 C58 117.78(14) . . ?
C60 C59 H59 121.1 . . ?
C59 C60 C61 121.04(15) . . ?
C59 C60 C62A 117.9(2) . . ?
C59 C60 C62B 120.8(2) . . ?
C61 C60 C62A 119.4(2) . . ?
C61 C60 C62B 117.4(2) . . ?
C56 C61 H61 118.9 . . ?
C60 C61 C56 122.21(13) . . ?
C60 C61 H61 118.9 . . ?
F13A C62A F14A 107.5(5) . . ?
F13A C62A F15A 108.4(6) . . ?
F13A C62A C60 103.8(5) . . ?
F14A C62A F15A 103.2(5) . . ?
F14A C62A C60 118.1(5) . . ?
F15A C62A C60 115.4(3) . . ?
F13B C62B F14B 104.1(5) . . ?
F13B C62B F15B 108.4(4) . . ?
F13B C62B C60 118.6(4) . . ?
F14B C62B C60 105.7(4) . . ?
F15B C62B F14B 105.6(4) . . ?
F15B C62B C60 113.2(4) . . ?
F16A C63 F17A 104.8(2) . . ?
F16A C63 F18A 105.7(2) . . ?
F16A C63 C58 112.93(16) . . ?
F16B C63 C58 111.7(3) . . ?
F17A C63 C58 113.59(17) . . ?
F17B C63 F16B 104.6(5) . . ?
F17B C63 F18B 105.6(5) . . ?
F17B C63 C58 111.3(3) . . ?
F18A C63 F17A 104.4(2) . . ?
F18A C63 C58 114.50(15) . . ?
F18B C63 F16B 113.0(5) . . ?
F18B C63 C58 110.4(3) . . ?
C65 C64 C69 115.74(12) . . ?
C65 C64 B1 122.66(11) . . ?
C69 C64 B1 121.23(11) . . ?
C64 C65 H65 119.0 . . ?
C66 C65 C64 122.07(12) . . ?
C66 C65 H65 119.0 . . ?
C65 C66 C71 118.94(12) . . ?
C67 C66 C65 121.11(12) . . ?
C67 C66 C71 119.91(12) . . ?
C66 C67 H67 121.2 . . ?
C66 C67 C68 117.66(12) . . ?
C68 C67 H67 121.2 . . ?
C67 C68 C70A 116.8(4) . . ?
C67 C68 C70B 119.5(4) . . ?
C69 C68 C67 121.35(12) . . ?
C69 C68 C70A 121.7(4) . . ?
C69 C68 C70B 119.1(4) . . ?
C64 C69 H69 119.0 . . ?
C68 C69 C64 121.97(12) . . ?
C68 C69 H69 119.0 . . ?
F19 C70A F21A 110.2(8) . . ?
F19 C70A C68 112.4(7) . . ?
F20A C70A F19 106.7(8) . . ?
F20A C70A F21A 104.5(7) . . ?
F20A C70A C68 112.7(7) . . ?
F21A C70A C68 110.0(7) . . ?
F19 C70B F21B 99.9(8) . . ?
F19 C70B C68 113.7(7) . . ?
F20B C70B F19 108.8(8) . . ?
F20B C70B F21B 106.3(8) . . ?
F20B C70B C68 112.6(7) . . ?
F21B C70B C68 114.5(8) . . ?
F22 C71 F24 105.28(13) . . ?
F22 C71 C66 112.49(11) . . ?
F23 C71 F22 106.57(12) . . ?
F23 C71 F24 106.52(12) . . ?
F23 C71 C66 113.50(12) . . ?
F24 C71 C66 111.91(12) . . ?
C40 B1 C48 110.28(10) . . ?
C40 B1 C56 109.45(9) . . ?
C40 B1 C64 110.49(10) . . ?
C48 B1 C56 109.84(10) . . ?
C48 B1 C64 107.33(9) . . ?
C64 B1 C56 109.43(10) . . ?
H72A C72 H72B 109.5 . . ?
H72A C72 H72C 109.5 . . ?
H72B C72 H72C 109.5 . . ?
C73 C72 H72A 109.5 . . ?
C73 C72 H72B 109.5 . . ?
C73 C72 H72C 109.5 . . ?
C74 C73 C72 117.6(5) . . ?
C78 C73 C72 123.3(5) . . ?
C78 C73 C74 119.0(5) . . ?
C73 C74 H74 119.4 . . ?
C75 C74 C73 121.1(5) . . ?
C75 C74 H74 119.4 . . ?
C74 C75 H75 120.2 . . ?
C76 C75 C74 119.7(5) . . ?
C76 C75 H75 120.2 . . ?
C75 C76 H76 119.9 . . ?
C75 C76 C77 120.2(5) . . ?
C77 C76 H76 119.9 . . ?
C76 C77 H77 120.0 . . ?
C76 C77 C78 120.0(6) . . ?
C78 C77 H77 120.0 . . ?
C73 C78 C77 119.9(6) . . ?
C73 C78 H78 120.0 . . ?
C77 C78 H78 120.0 . . ?

loop_
_geom_bond_atom_site_label_1
_geom_bond_atom_site_label_2
_geom_bond_distance
_geom_bond_site_symmetry_2
_geom_bond_publ_flag
P1 O1 1.4526(9) . ?
P1 O2 1.5975(9) . ?
P1 O3 1.5912(9) . ?
P1 N2 1.6710(11) . ?
O2 C1 1.3931(14) . ?
O3 C27 1.4125(15) . ?
N1 C6 1.4591(14) . ?
N1 C15 1.3026(15) . ?
N1 C20 1.4513(15) . ?
N2 C25 1.4149(15) . ?
N2 C26 1.4294(15) . ?
C1 C2 1.4054(15) . ?
C1 C6 1.3921(15) . ?
C2 C3 1.3976(17) . ?
C2 C11 1.5405(17) . ?
C3 H3 0.9500 . ?
C3 C4 1.4004(17) . ?
C4 C5 1.3900(16) . ?
C4 C7 1.5313(17) . ?
C5 H5 0.9500 . ?
C5 C6 1.3898(16) . ?
C7 C8 1.531(2) . ?
C7 C9 1.531(2) . ?
C7 C10 1.532(2) . ?
C8 H8A 0.9800 . ?
C8 H8B 0.9800 . ?
C8 H8C 0.9800 . ?
C9 H9A 0.9800 . ?
C9 H9B 0.9800 . ?
C9 H9C 0.9800 . ?
C10 H10A 0.9800 . ?
C10 H10B 0.9800 . ?
C10 H10C 0.9800 . ?
C11 C12 1.538(2) . ?
C11 C13 1.539(2) . ?
C11 C14 1.5376(18) . ?
C12 H12A 0.9800 . ?
C12 H12B 0.9800 . ?
C12 H12C 0.9800 . ?
C13 H13A 0.9800 . ?
C13 H13B 0.9800 . ?
C13 H13C 0.9800 . ?
C14 H14A 0.9800 . ?
C14 H14B 0.9800 . ?
C14 H14C 0.9800 . ?
C15 C16 1.4911(16) . ?
C15 C19 1.4921(16) . ?
C16 H16A 0.9900 . ?
C16 H16B 0.9900 . ?
C16 C17 1.5376(17) . ?
C17 H17A 0.9900 . ?
C17 H17B 0.9900 . ?
C17 C18 1.5325(18) . ?
C18 H18A 0.9900 . ?
C18 H18B 0.9900 . ?
C18 C19 1.5381(18) . ?
C19 H19A 0.9900 . ?
C19 H19B 0.9900 . ?
C20 C21 1.3897(16) . ?
C20 C25 1.3994(16) . ?
C21 H21 0.9500 . ?
C21 C22 1.3896(17) . ?
C22 H22 0.9500 . ?
C22 C23 1.3884(19) . ?
C23 H23 0.9500 . ?
C23 C24 1.3911(18) . ?
C24 H24 0.9500 . ?
C24 C25 1.3950(17) . ?
C26 C27 1.3918(16) . ?
C26 C31 1.3828(18) . ?
C27 C28 1.3864(16) . ?
C28 C29 1.4016(19) . ?
C28 C36 1.5309(18) . ?
C29 H29 0.9500 . ?
C29 C30 1.400(2) . ?
C30 C31 1.3994(19) . ?
C30 C32 1.540(2) . ?
C31 H31 0.9500 . ?
C32 C33 1.530(3) . ?
C32 C34 1.524(3) . ?
C32 C35 1.497(4) . ?
C33 H33A 0.9800 . ?
C33 H33B 0.9800 . ?
C33 H33C 0.9800 . ?
C34 H34A 0.9800 . ?
C34 H34B 0.9800 . ?
C34 H34C 0.9800 . ?
C35 H35A 0.9800 . ?
C35 H35B 0.9800 . ?
C35 H35C 0.9800 . ?
C36 C37 1.5428(19) . ?
C36 C38 1.539(2) . ?
C36 C39 1.5353(19) . ?
C37 H37A 0.9800 . ?
C37 H37B 0.9800 . ?
C37 H37C 0.9800 . ?
C38 H38A 0.9800 . ?
C38 H38B 0.9800 . ?
C38 H38C 0.9800 . ?
C39 H39A 0.9800 . ?
C39 H39B 0.9800 . ?
C39 H39C 0.9800 . ?
F1A C46 1.290(9) . ?
F1B C46 1.347(4) . ?
F1C C46 1.271(15) . ?
F2A C46 1.329(9) . ?
F2B C46 1.368(5) . ?
F2C C46 1.155(12) . ?
F3A C46 1.350(9) . ?
F3B C46 1.311(4) . ?
F3C C46 1.455(11) . ?
F4A C47 1.361(7) . ?
F4B C47 1.307(8) . ?
F4C C47 1.357(6) . ?
F5A C47 1.229(6) . ?
F5B C47 1.610(8) . ?
F5C C47 1.397(7) . ?
F6A C47 1.420(6) . ?
F6B C47 1.183(12) . ?
F6C C47 1.230(7) . ?
F7A C54 1.331(4) . ?
F7B C54 1.524(5) . ?
F7C C54 1.213(5) . ?
F8A C54 1.403(4) . ?
F8B C54 1.176(5) . ?
F8C C54 1.343(7) . ?
F9A C54 1.315(3) . ?
F9B C54 1.420(4) . ?
F9C C54 1.461(5) . ?
F10A C55A 1.336(7) . ?
F10B C55B 1.323(6) . ?
F11A C55A 1.311(7) . ?
F11B C55B 1.375(7) . ?
F12 C55A 1.326(7) . ?
F12 C55B 1.333(7) . ?
F13A C62A 1.309(7) . ?
F13B C62B 1.318(6) . ?
F14A C62A 1.338(7) . ?
F14B C62B 1.344(6) . ?
F15A C62A 1.341(5) . ?
F15B C62B 1.328(5) . ?
F16A C63 1.308(3) . ?
F16B C63 1.319(5) . ?
F17A C63 1.334(3) . ?
F17B C63 1.250(6) . ?
F18A C63 1.328(3) . ?
F18B C63 1.311(6) . ?
F19 C70A 1.336(9) . ?
F19 C70B 1.326(9) . ?
F20A C70A 1.321(9) . ?
F20B C70B 1.310(9) . ?
F21A C70A 1.348(9) . ?
F21B C70B 1.338(10) . ?
F22 C71 1.3353(16) . ?
F23 C71 1.3325(17) . ?
F24 C71 1.3414(18) . ?
C40 C41 1.4052(17) . ?
C40 C45 1.3962(18) . ?
C40 B1 1.6427(18) . ?
C41 H41 0.9500 . ?
C41 C42 1.3929(19) . ?
C42 C43 1.382(2) . ?
C42 C47 1.497(2) . ?
C43 H43 0.9500 . ?
C43 C44 1.382(2) . ?
C44 C45 1.3957(19) . ?
C44 C46 1.496(2) . ?
C45 H45 0.9500 . ?
C48 C49 1.4029(16) . ?
C48 C53 1.4060(18) . ?
C48 B1 1.6448(18) . ?
C49 H49 0.9500 . ?
C49 C50 1.3948(18) . ?
C50 C51 1.384(2) . ?
C50 C55A 1.496(6) . ?
C50 C55B 1.500(8) . ?
C51 H51 0.9500 . ?
C51 C52 1.391(2) . ?
C52 C53 1.3915(19) . ?
C52 C54 1.497(2) . ?
C53 H53 0.9500 . ?
C56 C57 1.4054(17) . ?
C56 C61 1.4004(19) . ?
C56 B1 1.6483(18) . ?
C57 H57 0.9500 . ?
C57 C58 1.3898(19) . ?
C58 C59 1.390(2) . ?
C58 C63 1.501(2) . ?
C59 H59 0.9500 . ?
C59 C60 1.384(2) . ?
C60 C61 1.398(2) . ?
C60 C62A 1.496(5) . ?
C60 C62B 1.550(5) . ?
C61 H61 0.9500 . ?
C64 C65 1.4027(17) . ?
C64 C69 1.4081(18) . ?
C64 B1 1.6463(19) . ?
C65 H65 0.9500 . ?
C65 C66 1.3968(18) . ?
C66 C67 1.3864(19) . ?
C66 C71 1.4975(19) . ?
C67 H67 0.9500 . ?
C67 C68 1.390(2) . ?
C68 C69 1.389(2) . ?
C68 C70A 1.509(9) . ?
C68 C70B 1.498(9) . ?
C69 H69 0.9500 . ?
C72 H72A 0.9800 . ?
C72 H72B 0.9800 . ?
C72 H72C 0.9800 . ?
C72 C73 1.511(7) . ?
C73 C74 1.395(6) . ?
C73 C78 1.357(7) . ?
C74 H74 0.9500 . ?
C74 C75 1.385(7) . ?
C75 H75 0.9500 . ?
C75 C76 1.349(7) . ?
C76 H76 0.9500 . ?
C76 C77 1.390(8) . ?
C77 H77 0.9500 . ?
C77 C78 1.403(7) . ?
C78 H78 0.9500 . ?

loop_
_geom_torsion_atom_site_label_1
_geom_torsion_atom_site_label_2
_geom_torsion_atom_site_label_3
_geom_torsion_atom_site_label_4
_geom_torsion
_geom_torsion_site_symmetry_1
_geom_torsion_site_symmetry_2
_geom_torsion_site_symmetry_3
_geom_torsion_site_symmetry_4
_geom_torsion_publ_flag
P1 O2 C1 C2 141.23(10) . . . . ?
P1 O2 C1 C6 -41.45(15) . . . . ?
P1 O3 C27 C26 8.41(13) . . . . ?
P1 O3 C27 C28 -172.20(10) . . . . ?
P1 N2 C25 C20 -41.20(16) . . . . ?
P1 N2 C25 C24 137.89(11) . . . . ?
P1 N2 C26 C27 -11.19(12) . . . . ?
P1 N2 C26 C31 166.10(12) . . . . ?
O1 P1 O2 C1 107.22(10) . . . . ?
O1 P1 O3 C27 -141.29(8) . . . . ?
O1 P1 N2 C25 -27.91(12) . . . . ?
O1 P1 N2 C26 139.12(8) . . . . ?
O2 P1 O3 C27 94.75(8) . . . . ?
O2 P1 N2 C25 100.75(10) . . . . ?
O2 P1 N2 C26 -92.21(8) . . . . ?
O2 C1 C2 C3 177.50(11) . . . . ?
O2 C1 C2 C11 -6.20(18) . . . . ?
O2 C1 C6 N1 0.33(16) . . . . ?
O2 C1 C6 C5 -179.28(11) . . . . ?
O3 P1 O2 C1 -126.87(9) . . . . ?
O3 P1 N2 C25 -152.67(10) . . . . ?
O3 P1 N2 C26 14.36(9) . . . . ?
O3 C27 C28 C29 176.83(12) . . . . ?
O3 C27 C28 C36 -4.5(2) . . . . ?
N1 C15 C16 C17 -174.30(11) . . . . ?
N1 C15 C19 C18 -160.44(11) . . . . ?
N1 C20 C21 C22 -177.66(11) . . . . ?
N1 C20 C25 N2 -2.18(17) . . . . ?
N1 C20 C25 C24 178.70(11) . . . . ?
N2 P1 O2 C1 -25.82(10) . . . . ?
N2 P1 O3 C27 -13.25(8) . . . . ?
N2 C26 C27 O3 2.17(15) . . . . ?
N2 C26 C27 C28 -177.23(11) . . . . ?
N2 C26 C31 C30 179.89(13) . . . . ?
C1 C2 C3 C4 1.40(19) . . . . ?
C1 C2 C11 C12 53.34(17) . . . . ?
C1 C2 C11 C13 -68.62(16) . . . . ?
C1 C2 C11 C14 173.09(12) . . . . ?
C2 C1 C6 N1 177.63(10) . . . . ?
C2 C1 C6 C5 -1.98(18) . . . . ?
C2 C3 C4 C5 -1.2(2) . . . . ?
C2 C3 C4 C7 -178.81(12) . . . . ?
C3 C2 C11 C12 -130.55(13) . . . . ?
C3 C2 C11 C13 107.49(14) . . . . ?
C3 C2 C11 C14 -10.80(18) . . . . ?
C3 C4 C5 C6 -0.68(18) . . . . ?
C3 C4 C7 C8 -43.93(18) . . . . ?
C3 C4 C7 C9 -164.01(14) . . . . ?
C3 C4 C7 C10 75.74(17) . . . . ?
C4 C5 C6 N1 -177.39(11) . . . . ?
C4 C5 C6 C1 2.24(18) . . . . ?
C5 C4 C7 C8 138.52(14) . . . . ?
C5 C4 C7 C9 18.44(19) . . . . ?
C5 C4 C7 C10 -101.82(16) . . . . ?
C6 N1 C15 C16 -0.92(16) . . . . ?
C6 N1 C15 C19 176.57(10) . . . . ?
C6 N1 C20 C21 112.08(12) . . . . ?
C6 N1 C20 C25 -65.83(14) . . . . ?
C6 C1 C2 C3 0.18(17) . . . . ?
C6 C1 C2 C11 176.48(11) . . . . ?
C7 C4 C5 C6 176.95(11) . . . . ?
C11 C2 C3 C4 -174.97(12) . . . . ?
C15 N1 C6 C1 -78.97(14) . . . . ?
C15 N1 C6 C5 100.66(13) . . . . ?
C15 N1 C20 C21 -64.62(15) . . . . ?
C15 N1 C20 C25 117.48(13) . . . . ?
C15 C16 C17 C18 -29.99(12) . . . . ?
C16 C15 C19 C18 17.31(12) . . . . ?
C16 C17 C18 C19 41.10(12) . . . . ?
C17 C18 C19 C15 -35.65(12) . . . . ?
C19 C15 C16 C17 7.88(13) . . . . ?
C20 N1 C6 C1 104.27(12) . . . . ?
C20 N1 C6 C5 -76.09(13) . . . . ?
C20 N1 C15 C16 175.67(10) . . . . ?
C20 N1 C15 C19 -6.84(17) . . . . ?
C20 C21 C22 C23 -0.6(2) . . . . ?
C21 C20 C25 N2 179.97(11) . . . . ?
C21 C20 C25 C24 0.85(18) . . . . ?
C21 C22 C23 C24 -0.1(2) . . . . ?
C22 C23 C24 C25 1.1(2) . . . . ?
C23 C24 C25 N2 179.41(12) . . . . ?
C23 C24 C25 C20 -1.49(19) . . . . ?
C25 N2 C26 C27 155.91(11) . . . . ?
C25 N2 C26 C31 -26.8(2) . . . . ?
C25 C20 C21 C22 0.19(19) . . . . ?
C26 N2 C25 C20 153.90(12) . . . . ?
C26 N2 C25 C24 -27.00(18) . . . . ?
C26 C27 C28 C29 -3.84(19) . . . . ?
C26 C27 C28 C36 174.85(12) . . . . ?
C27 C26 C31 C30 -3.1(2) . . . . ?
C27 C28 C29 C30 0.7(2) . . . . ?
C27 C28 C36 C37 -57.76(17) . . . . ?
C27 C28 C36 C38 62.89(16) . . . . ?
C27 C28 C36 C39 -176.89(13) . . . . ?
C28 C29 C30 C31 1.2(3) . . . . ?
C28 C29 C30 C32 -176.82(16) . . . . ?
C29 C28 C36 C37 120.81(15) . . . . ?
C29 C28 C36 C38 -118.54(15) . . . . ?
C29 C28 C36 C39 1.7(2) . . . . ?
C29 C30 C31 C26 0.0(2) . . . . ?
C29 C30 C32 C33 -144.98(19) . . . . ?
C29 C30 C32 C34 -27.2(3) . . . . ?
C29 C30 C32 C35 95.4(2) . . . . ?
C31 C26 C27 O3 -175.37(12) . . . . ?
C31 C26 C27 C28 5.2(2) . . . . ?
C31 C30 C32 C33 37.1(3) . . . . ?
C31 C30 C32 C34 154.9(2) . . . . ?
C31 C30 C32 C35 -82.6(3) . . . . ?
C32 C30 C31 C26 178.03(15) . . . . ?
C36 C28 C29 C30 -178.00(14) . . . . ?
C40 C41 C42 C43 0.5(2) . . . . ?
C40 C41 C42 C47 -179.19(15) . . . . ?
C41 C40 C45 C44 -0.48(19) . . . . ?
C41 C40 B1 C48 -162.85(11) . . . . ?
C41 C40 B1 C56 76.21(15) . . . . ?
C41 C40 B1 C64 -44.36(15) . . . . ?
C41 C42 C43 C44 -0.5(2) . . . . ?
C41 C42 C47 F4A 156.9(5) . . . . ?
C41 C42 C47 F4B -143.5(9) . . . . ?
C41 C42 C47 F4C -108.9(4) . . . . ?
C41 C42 C47 F5A -76.3(5) . . . . ?
C41 C42 C47 F5B -43.8(4) . . . . ?
C41 C42 C47 F5C 139.6(4) . . . . ?
C41 C42 C47 F6A 45.3(4) . . . . ?
C41 C42 C47 F6B 59.9(10) . . . . ?
C41 C42 C47 F6C 17.4(7) . . . . ?
C42 C43 C44 C45 0.1(2) . . . . ?
C42 C43 C44 C46 -177.35(16) . . . . ?
C43 C42 C47 F4A -22.7(5) . . . . ?
C43 C42 C47 F4B 36.8(10) . . . . ?
C43 C42 C47 F4C 71.4(4) . . . . ?
C43 C42 C47 F5A 104.1(5) . . . . ?
C43 C42 C47 F5B 136.5(4) . . . . ?
C43 C42 C47 F5C -40.1(5) . . . . ?
C43 C42 C47 F6A -134.4(4) . . . . ?
C43 C42 C47 F6B -119.7(9) . . . . ?
C43 C42 C47 F6C -162.2(6) . . . . ?
C43 C44 C45 C40 0.4(2) . . . . ?
C43 C44 C46 F1A -114.9(8) . . . . ?
C43 C44 C46 F1B -146.9(3) . . . . ?
C43 C44 C46 F1C -171.3(11) . . . . ?
C43 C44 C46 F2A 121.4(7) . . . . ?
C43 C44 C46 F2B 95.0(3) . . . . ?
C43 C44 C46 F2C 59.2(13) . . . . ?
C43 C44 C46 F3A 6.3(7) . . . . ?
C43 C44 C46 F3B -22.4(4) . . . . ?
C43 C44 C46 F3C -60.9(10) . . . . ?
C45 C40 C41 C42 0.06(19) . . . . ?
C45 C40 B1 C48 19.15(16) . . . . ?
C45 C40 B1 C56 -101.79(14) . . . . ?
C45 C40 B1 C64 137.64(12) . . . . ?
C45 C44 C46 F1A 67.6(8) . . . . ?
C45 C44 C46 F1B 35.6(4) . . . . ?
C45 C44 C46 F1C 11.2(11) . . . . ?
C45 C44 C46 F2A -56.1(7) . . . . ?
C45 C44 C46 F2B -82.5(3) . . . . ?
C45 C44 C46 F2C -118.3(13) . . . . ?
C45 C44 C46 F3A -171.2(6) . . . . ?
C45 C44 C46 F3B 160.1(4) . . . . ?
C45 C44 C46 F3C 121.6(10) . . . . ?
C46 C44 C45 C40 177.88(14) . . . . ?
C47 C42 C43 C44 179.13(16) . . . . ?
C48 C49 C50 C51 0.7(2) . . . . ?
C48 C49 C50 C55A 178.4(3) . . . . ?
C48 C49 C50 C55B 180.0(3) . . . . ?
C49 C48 C53 C52 -1.7(2) . . . . ?
C49 C48 B1 C40 106.59(13) . . . . ?
C49 C48 B1 C56 -132.70(12) . . . . ?
C49 C48 B1 C64 -13.82(16) . . . . ?
C49 C50 C51 C52 -1.2(2) . . . . ?
C49 C50 C55A F10A 169.6(4) . . . . ?
C49 C50 C55A F11A 48.5(6) . . . . ?
C49 C50 C55A F12 -75.0(6) . . . . ?
C49 C50 C55B F10B 147.0(4) . . . . ?
C49 C50 C55B F11B 27.1(6) . . . . ?
C49 C50 C55B F12 -85.4(5) . . . . ?
C50 C51 C52 C53 0.2(2) . . . . ?
C50 C51 C52 C54 179.57(15) . . . . ?
C51 C50 C55A F10A -12.7(6) . . . . ?
C51 C50 C55A F11A -133.7(4) . . . . ?
C51 C50 C55A F12 102.7(5) . . . . ?
C51 C50 C55B F10B -33.8(7) . . . . ?
C51 C50 C55B F11B -153.7(4) . . . . ?
C51 C50 C55B F12 93.8(5) . . . . ?
C51 C52 C53 C48 1.3(2) . . . . ?
C51 C52 C54 F7A -107.4(3) . . . . ?
C51 C52 C54 F7B -122.9(3) . . . . ?
C51 C52 C54 F7C -75.9(4) . . . . ?
C51 C52 C54 F8A 139.0(3) . . . . ?
C51 C52 C54 F8B 119.4(4) . . . . ?
C51 C52 C54 F8C 149.3(5) . . . . ?
C51 C52 C54 F9A 18.6(4) . . . . ?
C51 C52 C54 F9B -22.8(4) . . . . ?
C51 C52 C54 F9C 44.7(3) . . . . ?
C53 C48 C49 C50 0.68(18) . . . . ?
C53 C48 B1 C40 -71.61(15) . . . . ?
C53 C48 B1 C56 49.10(16) . . . . ?
C53 C48 B1 C64 167.98(12) . . . . ?
C53 C52 C54 F7A 72.0(3) . . . . ?
C53 C52 C54 F7B 56.4(3) . . . . ?
C53 C52 C54 F7C 103.5(4) . . . . ?
C53 C52 C54 F8A -41.6(3) . . . . ?
C53 C52 C54 F8B -61.2(4) . . . . ?
C53 C52 C54 F8C -31.3(5) . . . . ?
C53 C52 C54 F9A -162.0(3) . . . . ?
C53 C52 C54 F9B 156.6(3) . . . . ?
C53 C52 C54 F9C -135.9(3) . . . . ?
C54 C52 C53 C48 -178.09(15) . . . . ?
C55A C50 C51 C52 -178.9(3) . . . . ?
C55B C50 C51 C52 179.6(4) . . . . ?
C56 C57 C58 C59 -1.3(3) . . . . ?
C56 C57 C58 C63 179.58(16) . . . . ?
C57 C56 C61 C60 -0.4(3) . . . . ?
C57 C56 B1 C40 -29.46(18) . . . . ?
C57 C56 B1 C48 -150.67(13) . . . . ?
C57 C56 B1 C64 91.75(15) . . . . ?
C57 C58 C59 C60 0.7(3) . . . . ?
C57 C58 C63 F16A 133.6(2) . . . . ?
C57 C58 C63 F16B -166.0(5) . . . . ?
C57 C58 C63 F17A -107.3(3) . . . . ?
C57 C58 C63 F17B -49.5(5) . . . . ?
C57 C58 C63 F18A 12.5(3) . . . . ?
C57 C58 C63 F18B 67.4(5) . . . . ?
C58 C59 C60 C61 0.0(4) . . . . ?
C58 C59 C60 C62A 165.4(5) . . . . ?
C58 C59 C60 C62B -169.5(3) . . . . ?
C59 C58 C63 F16A -45.6(3) . . . . ?
C59 C58 C63 F16B 14.8(5) . . . . ?
C59 C58 C63 F17A 73.6(3) . . . . ?
C59 C58 C63 F17B 131.3(4) . . . . ?
C59 C58 C63 F18A -166.6(3) . . . . ?
C59 C58 C63 F18B -111.8(5) . . . . ?
C59 C60 C61 C56 -0.1(4) . . . . ?
C59 C60 C62A F13A 108.5(5) . . . . ?
C59 C60 C62A F14A -132.6(5) . . . . ?
C59 C60 C62A F15A -10.0(8) . . . . ?
C59 C60 C62B F13B 130.8(3) . . . . ?
C59 C60 C62B F14B -113.0(4) . . . . ?
C59 C60 C62B F15B 2.1(6) . . . . ?
C61 C56 C57 C58 1.1(2) . . . . ?
C61 C56 B1 C40 152.89(14) . . . . ?
C61 C56 B1 C48 31.68(19) . . . . ?
C61 C56 B1 C64 -85.90(17) . . . . ?
C61 C60 C62A F13A -85.9(7) . . . . ?
C61 C60 C62A F14A 33.0(8) . . . . ?
C61 C60 C62A F15A 155.6(5) . . . . ?
C61 C60 C62B F13B -39.1(5) . . . . ?
C61 C60 C62B F14B 77.1(5) . . . . ?
C61 C60 C62B F15B -167.8(4) . . . . ?
C62A C60 C61 C56 -165.3(4) . . . . ?
C62B C60 C61 C56 169.8(3) . . . . ?
C63 C58 C59 C60 179.8(2) . . . . ?
C64 C65 C66 C67 2.32(19) . . . . ?
C64 C65 C66 C71 -175.59(11) . . . . ?
C65 C64 C69 C68 -0.45(18) . . . . ?
C65 C64 B1 C40 -25.46(15) . . . . ?
C65 C64 B1 C48 94.81(13) . . . . ?
C65 C64 B1 C56 -146.04(11) . . . . ?
C65 C66 C67 C68 0.13(19) . . . . ?
C65 C66 C71 F22 -46.79(17) . . . . ?
C65 C66 C71 F23 -167.90(12) . . . . ?
C65 C66 C71 F24 71.49(16) . . . . ?
C66 C67 C68 C69 -2.7(2) . . . . ?
C66 C67 C68 C70A 174.0(5) . . . . ?
C66 C67 C68 C70B 179.4(5) . . . . ?
C67 C66 C71 F22 135.27(14) . . . . ?
C67 C66 C71 F23 14.16(18) . . . . ?
C67 C66 C71 F24 -106.45(15) . . . . ?
C67 C68 C69 C64 2.9(2) . . . . ?
C67 C68 C70A F19 -160.2(5) . . . . ?
C67 C68 C70A F20A -39.5(9) . . . . ?
C67 C68 C70A F21A 76.6(8) . . . . ?
C67 C68 C70B F19 -153.7(5) . . . . ?
C67 C68 C70B F20B -29.3(10) . . . . ?
C67 C68 C70B F21B 92.3(8) . . . . ?
C69 C64 C65 C66 -2.11(17) . . . . ?
C69 C64 B1 C40 161.87(11) . . . . ?
C69 C64 B1 C48 -77.85(14) . . . . ?
C69 C64 B1 C56 41.30(15) . . . . ?
C69 C68 C70A F19 16.4(9) . . . . ?
C69 C68 C70A F20A 137.1(6) . . . . ?
C69 C68 C70A F21A -106.7(6) . . . . ?
C69 C68 C70B F19 28.3(9) . . . . ?
C69 C68 C70B F20B 152.7(6) . . . . ?
C69 C68 C70B F21B -85.7(7) . . . . ?
C70A C68 C69 C64 -173.6(5) . . . . ?
C70B C68 C69 C64 -179.2(5) . . . . ?
C71 C66 C67 C68 178.03(12) . . . . ?
B1 C40 C41 C42 -178.10(13) . . . . ?
B1 C40 C45 C44 177.61(12) . . . . ?
B1 C48 C49 C50 -177.62(12) . . . . ?
B1 C48 C53 C52 176.64(13) . . . . ?
B1 C56 C57 C58 -176.69(14) . . . . ?
B1 C56 C61 C60 177.37(18) . . . . ?
B1 C64 C65 C66 -175.15(11) . . . . ?
B1 C64 C69 C68 172.70(12) . . . . ?
C72 C73 C74 C75 178.1(5) . . . . ?
C72 C73 C78 C77 -179.0(5) . . . . ?
C73 C74 C75 C76 1.1(8) . . . . ?
C74 C73 C78 C77 -0.9(9) . . . . ?
C74 C75 C76 C77 -1.0(8) . . . . ?
C75 C76 C77 C78 0.0(9) . . . . ?
C76 C77 C78 C73 1.0(9) . . . . ?
C78 C73 C74 C75 -0.1(8) . . . . ?
